data_4073579
loop_
_publ_author_name
'Braunschweig, Holger'
'Kupfer, Thomas'

_publ_section_title
;
 Transition-Metal-Catalyzed Bis-Silylation of Propyne by
 [2]Chromoarenophanes
;
_journal_issue 18
_journal_name_full Organometallics
_journal_page_first 4634
_journal_paper_doi 10.1021/om700479h
_journal_volume 26
_journal_year 2007
_chemical_formula_moiety 'C48 H68 Cr2 Li4 O6, C4 H8 O'
_chemical_formula_sum 'C52 H76 Cr2 Li4 O7'
_chemical_formula_weight 944.89
_chemical_name_common
;
?
;
_chemical_name_systematic
; 
?
;
_space_group_IT_number 2
_symmetry_cell_setting triclinic
_symmetry_space_group_name_Hall '-P 1'
_symmetry_space_group_name_H-M 'P -1'
_atom_sites_solution_hydrogens geom
_atom_sites_solution_primary direct
_atom_sites_solution_secondary difmap
_audit_creation_method SHELXL-97
_cell_angle_alpha 93.776(2)
_cell_angle_beta 90.841(2)
_cell_angle_gamma 93.436(2)
_cell_formula_units_Z 2
_cell_length_a 10.1815(4)
_cell_length_b 12.3894(5)
_cell_length_c 19.2910(7)
_cell_measurement_reflns_used 9307
_cell_measurement_temperature 100(2)
_cell_measurement_theta_max 25.43
_cell_measurement_theta_min 2.10
_cell_volume 2423.35(16)
_computing_cell_refinement 'Saint+ ver. 7.12A (Bruker AXS)'
_computing_data_collection 'APEX2 ver. 1.0-27 (Bruker AXS)'
_computing_data_reduction 'Saint+ ver. 7.12A (Bruker AXS)'
_computing_molecular_graphics 'XP ver. 5.1 (Bruker AXS, 1998)'
_computing_publication_material 'SHELXL-97 (Sheldrick, 1997)'
_computing_structure_refinement 'SHELXL-97 (Sheldrick, 1997)'
_computing_structure_solution 'SHELXS-97 (Sheldrick, 1990)'
_diffrn_ambient_temperature 95(2)
_diffrn_measured_fraction_theta_full 0.999
_diffrn_measured_fraction_theta_max 0.971
_diffrn_measurement_device_type 'CCD area detector'
_diffrn_measurement_method 'phi and omega scans'
_diffrn_radiation_monochromator 'multi-layer mirror'
_diffrn_radiation_source 'rotating anode'
_diffrn_radiation_type MoK\a
_diffrn_radiation_wavelength 0.71073
_diffrn_reflns_av_R_equivalents 0.0603
_diffrn_reflns_av_sigmaI/netI 0.0465
_diffrn_reflns_limit_h_max 13
_diffrn_reflns_limit_h_min -14
_diffrn_reflns_limit_k_max 17
_diffrn_reflns_limit_k_min -17
_diffrn_reflns_limit_l_max 26
_diffrn_reflns_limit_l_min -25
_diffrn_reflns_number 139675
_diffrn_reflns_theta_full 26.00
_diffrn_reflns_theta_max 29.64
_diffrn_reflns_theta_min 1.65
_exptl_absorpt_coefficient_mu 0.499
_exptl_absorpt_correction_T_max 0.9537
_exptl_absorpt_correction_T_min 0.8732
_exptl_absorpt_correction_type multi-scan
_exptl_absorpt_process_details 'Sadabs 2004/1 (Brucker Nonius 2004)'
_exptl_crystal_colour red
_exptl_crystal_density_diffrn 1.295
_exptl_crystal_density_method 'not measured'
_exptl_crystal_description block
_exptl_crystal_F_000 1008
_exptl_crystal_size_max 0.20
_exptl_crystal_size_mid 0.14
_exptl_crystal_size_min 0.09
_refine_diff_density_max 1.589
_refine_diff_density_min -1.179
_refine_diff_density_rms 0.097
_refine_ls_extinction_method none
_refine_ls_goodness_of_fit_ref 1.027
_refine_ls_hydrogen_treatment constr
_refine_ls_matrix_type full
_refine_ls_number_parameters 690
_refine_ls_number_reflns 13290
_refine_ls_number_restraints 140
_refine_ls_restrained_S_all 1.114
_refine_ls_R_factor_all 0.1134
_refine_ls_R_factor_gt 0.0727
_refine_ls_shift/su_max 0.029
_refine_ls_shift/su_mean 0.001
_refine_ls_structure_factor_coef Fsqd
_refine_ls_weighting_details 'calc w=1/[\s^2^(Fo^2^)+(0.0861P)^2^+6.7877P] where P=(Fo^2^+2Fc^2^)/3'
_refine_ls_weighting_scheme calc
_refine_ls_wR_factor_gt 0.1796
_refine_ls_wR_factor_ref 0.2116
_reflns_number_gt 9204
_reflns_number_total 13290
_reflns_threshold_expression >2sigma(I)
_cod_data_source_file om700479h-file002.cif
_cod_data_source_block KR109
_cod_depositor_comments
;
The following automatic conversions were performed:

'_symmetry_cell_setting' value 'Triclinic' changed to 'triclinic'
according to /home/saulius/struct/CIF-dictionaries/cif_core.dic
dictionary named 'cif_core.dic' version 2.4.1 from 2010-06-29.

Automatic conversion script
Id: cif_fix_values 1715 2011-07-08 13:25:40Z adriana 
;
_cod_original_sg_symbol_Hall '-P 1 '
_cod_original_sg_symbol_H-M P-1
_cod_database_code 4073579

loop_
_symmetry_equiv_pos_as_xyz
'x, y, z'
'-x, -y, -z'

loop_
_atom_site_label
_atom_site_type_symbol
_atom_site_fract_x
_atom_site_fract_y
_atom_site_fract_z
_atom_site_U_iso_or_equiv
_atom_site_adp_type
_atom_site_occupancy
_atom_site_symmetry_multiplicity
_atom_site_calc_flag
_atom_site_refinement_flags
_atom_site_disorder_assembly
_atom_site_disorder_group
Cr1 Cr 0.20305(5) 0.30816(4) 0.16284(3) 0.01787(13) Uani 1 1 d . A .
Cr2 Cr 0.25768(6) 0.11574(5) 0.45600(3) 0.02779(16) Uani 1 1 d . A .
Li1 Li 0.3507(8) 0.4189(6) 0.3785(4) 0.0430(17) Uani 1 1 d . . .
Li2 Li 0.4027(6) 0.2261(5) 0.3486(3) 0.0290(12) Uani 1 1 d . A .
Li3 Li 0.2863(7) 0.1419(5) 0.2487(3) 0.0297(13) Uani 1 1 d . . .
Li4 Li 0.2620(8) -0.0389(5) 0.1323(4) 0.0383(16) Uani 1 1 d . A .
C11 C 0.3227(4) 0.2891(3) 0.44654(18) 0.0281(7) Uani 1 1 d . A .
C12 C 0.4042(4) 0.2383(3) 0.49494(18) 0.0328(8) Uani 1 1 d . . .
H12A H 0.4968 0.2449 0.4893 0.039 Uiso 1 1 calc R A .
C13 C 0.3552(5) 0.1792(3) 0.55049(19) 0.0394(10) Uani 1 1 d . A .
H13A H 0.4142 0.1469 0.5804 0.047 Uiso 1 1 calc R . .
C14 C 0.2181(5) 0.1686(3) 0.5611(2) 0.0414(10) Uani 1 1 d . . .
H14A H 0.1844 0.1301 0.5986 0.050 Uiso 1 1 calc R A .
C15 C 0.1320(4) 0.2154(3) 0.5157(2) 0.0382(9) Uani 1 1 d . A .
H15A H 0.0396 0.2076 0.5219 0.046 Uiso 1 1 calc R . .
C16 C 0.1841(4) 0.2746(3) 0.46059(19) 0.0309(8) Uani 1 1 d . . .
H16A H 0.1239 0.3066 0.4312 0.037 Uiso 1 1 calc R A .
C21 C 0.2917(4) 0.0662(3) 0.34470(18) 0.0305(8) Uani 1 1 d . A .
C22 C 0.3761(4) 0.0143(3) 0.39035(18) 0.0316(8) Uani 1 1 d . . .
H22A H 0.4677 0.0177 0.3812 0.038 Uiso 1 1 calc R A .
C23 C 0.3326(4) -0.0419(3) 0.4482(2) 0.0349(8) Uani 1 1 d . A .
H23A H 0.3944 -0.0732 0.4770 0.042 Uiso 1 1 calc R . .
C24 C 0.1971(4) -0.0514(3) 0.4631(2) 0.0345(8) Uani 1 1 d . . .
H24A H 0.1668 -0.0893 0.5016 0.041 Uiso 1 1 calc R A .
C25 C 0.1069(4) -0.0033(3) 0.4193(2) 0.0331(8) Uani 1 1 d . A .
H25A H 0.0152 -0.0096 0.4277 0.040 Uiso 1 1 calc R . .
C26 C 0.1555(4) 0.0542(3) 0.36309(18) 0.0300(8) Uani 1 1 d . . .
H26A H 0.0934 0.0874 0.3354 0.036 Uiso 1 1 calc R A .
C31 C 0.3118(3) 0.3206(3) 0.26458(17) 0.0229(6) Uani 1 1 d . A .
C32 C 0.1738(3) 0.3367(3) 0.27226(17) 0.0252(7) Uani 1 1 d . A .
H32A H 0.1270 0.2953 0.3046 0.030 Uiso 1 1 calc R . .
C33 C 0.1028(4) 0.4097(3) 0.23516(19) 0.0276(7) Uani 1 1 d . . .
H33A H 0.0111 0.4147 0.2419 0.033 Uiso 1 1 calc R A .
C34 C 0.1696(4) 0.4754(3) 0.18779(19) 0.0276(7) Uani 1 1 d . A .
H34A H 0.1238 0.5261 0.1633 0.033 Uiso 1 1 calc R . .
C35 C 0.3052(3) 0.4642(3) 0.17757(17) 0.0246(7) Uani 1 1 d . . .
H35A H 0.3513 0.5072 0.1458 0.030 Uiso 1 1 calc R A .
C36 C 0.3726(3) 0.3886(3) 0.21488(17) 0.0235(6) Uani 1 1 d . A .
H36A H 0.4636 0.3825 0.2065 0.028 Uiso 1 1 calc R . .
C41 C 0.2305(3) 0.1322(3) 0.14218(17) 0.0222(6) Uani 1 1 d . A .
C42 C 0.0940(3) 0.1547(3) 0.14648(18) 0.0236(6) Uani 1 1 d . A .
H42A H 0.0403 0.1143 0.1766 0.028 Uiso 1 1 calc R . .
C43 C 0.0345(3) 0.2335(3) 0.10844(19) 0.0265(7) Uani 1 1 d . . .
H43A H -0.0560 0.2457 0.1141 0.032 Uiso 1 1 calc R A .
C44 C 0.1103(4) 0.2937(3) 0.06224(18) 0.0263(7) Uani 1 1 d . A .
H44A H 0.0709 0.3457 0.0359 0.032 Uiso 1 1 calc R . .
C45 C 0.2451(4) 0.2760(3) 0.05548(17) 0.0246(7) Uani 1 1 d . . .
H45A H 0.2974 0.3164 0.0247 0.030 Uiso 1 1 calc R A .
C46 C 0.3024(3) 0.1972(3) 0.09492(16) 0.0217(6) Uani 1 1 d . A .
H46A H 0.3935 0.1870 0.0897 0.026 Uiso 1 1 calc R . .
O51 O 0.2466(4) 0.5451(2) 0.40752(19) 0.0637(11) Uani 1 1 d D A .
C52 C 0.2946(6) 0.6562(3) 0.4092(4) 0.127(4) Uani 1 1 d D . .
H52A H 0.3901 0.6623 0.3999 0.152 Uiso 1 1 calc R A .
H52B H 0.2787 0.6941 0.4548 0.152 Uiso 1 1 calc R . .
C53 C 0.2154(5) 0.7033(4) 0.3512(3) 0.079(2) Uani 1 1 d D A .
H53A H 0.2062 0.7819 0.3609 0.095 Uiso 1 1 calc R . .
H53B H 0.2574 0.6912 0.3056 0.095 Uiso 1 1 calc R . .
C54 C 0.0817(4) 0.6395(4) 0.3529(3) 0.0600(14) Uani 1 1 d D . .
H54A H 0.0545 0.6081 0.3060 0.072 Uiso 1 1 calc R A .
H54B H 0.0128 0.6864 0.3710 0.072 Uiso 1 1 calc R . .
C55 C 0.1063(4) 0.5498(4) 0.4023(3) 0.0705(17) Uani 1 1 d D A .
H55A H 0.0692 0.5676 0.4485 0.085 Uiso 1 1 calc R . .
H55B H 0.0652 0.4794 0.3833 0.085 Uiso 1 1 calc R . .
O61A O 0.5135(11) 0.5035(11) 0.3807(6) 0.0423(18) Uani 0.401(14) 1 d PD A 1
C62A C 0.6148(16) 0.4925(13) 0.4311(5) 0.0328(19) Uani 0.401(14) 1 d PD A 1
H62A H 0.6021 0.4219 0.4521 0.039 Uiso 0.401(14) 1 calc PR A 1
H62B H 0.6130 0.5510 0.4685 0.039 Uiso 0.401(14) 1 calc PR A 1
C63A C 0.7466(13) 0.500(3) 0.3935(8) 0.073(2) Uani 0.401(14) 1 d PD A 1
H63A H 0.7884 0.4294 0.3922 0.087 Uiso 0.401(14) 1 calc PR A 1
H63B H 0.8079 0.5563 0.4166 0.087 Uiso 0.401(14) 1 calc PR A 1
C64A C 0.7090(11) 0.5289(10) 0.3197(5) 0.107(5) Uani 0.401(14) 1 d PD A 1
H64A H 0.7702 0.5867 0.3036 0.128 Uiso 0.401(14) 1 calc PR A 1
H64B H 0.7084 0.4648 0.2862 0.128 Uiso 0.401(14) 1 calc PR A 1
C65A C 0.5696(12) 0.5688(12) 0.3290(6) 0.073(3) Uani 0.401(14) 1 d PD A 1
H65A H 0.5733 0.6466 0.3450 0.088 Uiso 0.401(14) 1 calc PR A 1
H65B H 0.5180 0.5581 0.2850 0.088 Uiso 0.401(14) 1 calc PR A 1
O61B O 0.5447(9) 0.4688(7) 0.3701(4) 0.0423(18) Uani 0.599(14) 1 d PD A 2
C62B C 0.6286(10) 0.4634(8) 0.4295(3) 0.0328(19) Uani 0.599(14) 1 d PD A 2
H62C H 0.6233 0.3892 0.4458 0.039 Uiso 0.599(14) 1 calc PR A 2
H62D H 0.6024 0.5144 0.4677 0.039 Uiso 0.599(14) 1 calc PR A 2
C63B C 0.7689(9) 0.4943(17) 0.4066(6) 0.073(2) Uani 0.599(14) 1 d PD A 2
H63C H 0.8211 0.4295 0.4010 0.087 Uiso 0.599(14) 1 calc PR A 2
H63D H 0.8141 0.5472 0.4411 0.087 Uiso 0.599(14) 1 calc PR A 2
C64B C 0.7504(9) 0.5448(8) 0.3368(6) 0.107(5) Uani 0.599(14) 1 d PD A 2
H64C H 0.7843 0.4984 0.2981 0.128 Uiso 0.599(14) 1 calc PR A 2
H64D H 0.7961 0.6177 0.3373 0.128 Uiso 0.599(14) 1 calc PR A 2
C65B C 0.6007(9) 0.5517(8) 0.3297(4) 0.073(3) Uani 0.599(14) 1 d PD A 2
H65C H 0.5742 0.6238 0.3476 0.088 Uiso 0.599(14) 1 calc PR A 2
H65D H 0.5716 0.5392 0.2805 0.088 Uiso 0.599(14) 1 calc PR A 2
O71A O 0.6062(9) 0.2306(14) 0.3386(3) 0.036(2) Uani 0.376(12) 1 d PDU A 1
C72A C 0.6489(3) 0.2242(3) 0.26862(14) 0.0358(9) Uani 0.376(12) 1 d PD A 1
H72A H 0.6381 0.2938 0.2474 0.043 Uiso 0.376(12) 1 calc PR A 1
H72B H 0.5966 0.1663 0.2409 0.043 Uiso 0.376(12) 1 calc PR A 1
C73A C 0.7948(5) 0.1989(13) 0.2703(4) 0.035(4) Uani 0.376(12) 1 d PD A 1
H73A H 0.8504 0.2582 0.2517 0.042 Uiso 0.376(12) 1 calc PR A 1
H73B H 0.8089 0.1304 0.2428 0.042 Uiso 0.376(12) 1 calc PR A 1
C74A C 0.8263(7) 0.1888(11) 0.3477(5) 0.045(4) Uani 0.376(12) 1 d PD A 1
H74A H 0.8700 0.2566 0.3693 0.055 Uiso 0.376(12) 1 calc PR A 1
H74B H 0.8831 0.1280 0.3544 0.055 Uiso 0.376(12) 1 calc PR A 1
C75A C 0.6888(10) 0.1667(14) 0.3777(5) 0.0486(15) Uani 0.376(12) 1 d PD A 1
H75A H 0.6603 0.0888 0.3713 0.058 Uiso 0.376(12) 1 calc PR A 1
H75B H 0.6878 0.1895 0.4279 0.058 Uiso 0.376(12) 1 calc PR A 1
O71B O 0.5909(5) 0.2032(8) 0.3335(2) 0.036(2) Uani 0.624(12) 1 d PDU A 2
C72B C 0.6489(3) 0.2242(3) 0.26862(14) 0.0358(9) Uani 0.624(12) 1 d PD A 2
H72C H 0.6694 0.3029 0.2658 0.043 Uiso 0.624(12) 1 calc PR A 2
H72D H 0.5881 0.1983 0.2297 0.043 Uiso 0.624(12) 1 calc PR A 2
C73B C 0.7758(6) 0.1629(8) 0.2649(3) 0.035(2) Uani 0.624(12) 1 d PD A 2
H73C H 0.8537 0.2134 0.2600 0.042 Uiso 0.624(12) 1 calc PR A 2
H73D H 0.7717 0.1078 0.2252 0.042 Uiso 0.624(12) 1 calc PR A 2
C74B C 0.7812(7) 0.1090(7) 0.3344(3) 0.054(3) Uani 0.624(12) 1 d PD A 2
H74C H 0.8724 0.1102 0.3531 0.065 Uiso 0.624(12) 1 calc PR A 2
H74D H 0.7436 0.0333 0.3297 0.065 Uiso 0.624(12) 1 calc PR A 2
C75B C 0.6954(7) 0.1819(8) 0.3803(2) 0.0486(15) Uani 0.624(12) 1 d PD A 2
H75C H 0.6614 0.1438 0.4205 0.058 Uiso 0.624(12) 1 calc PR A 2
H75D H 0.7452 0.2498 0.3974 0.058 Uiso 0.624(12) 1 calc PR A 2
O81A O 0.3891(5) -0.1220(3) 0.1735(3) 0.0300(9) Uani 0.555(6) 1 d PDU A 1
C82A C 0.3932(6) -0.2362(3) 0.1600(3) 0.0315(11) Uani 0.555(6) 1 d PDU A 1
H82A H 0.3771 -0.2568 0.1100 0.038 Uiso 0.555(6) 1 calc PR A 1
H82B H 0.3260 -0.2751 0.1872 0.038 Uiso 0.555(6) 1 calc PR A 1
C83A C 0.5327(7) -0.2628(7) 0.1824(5) 0.046(3) Uani 0.555(6) 1 d PD A 1
H83A H 0.5972 -0.2495 0.1456 0.055 Uiso 0.555(6) 1 calc PR A 1
H83B H 0.5352 -0.3388 0.1951 0.055 Uiso 0.555(6) 1 calc PR A 1
C84A C 0.5575(11) -0.1822(9) 0.2462(5) 0.064(4) Uani 0.555(6) 1 d PD A 1
H84A H 0.5220 -0.2124 0.2888 0.077 Uiso 0.555(6) 1 calc PR A 1
H84B H 0.6526 -0.1624 0.2535 0.077 Uiso 0.555(6) 1 calc PR A 1
C85A C 0.4828(8) -0.0844(6) 0.2265(4) 0.035(2) Uani 0.555(6) 1 d PD A 1
H85A H 0.4377 -0.0529 0.2675 0.042 Uiso 0.555(6) 1 calc PR A 1
H85B H 0.5446 -0.0279 0.2093 0.042 Uiso 0.555(6) 1 calc PR A 1
O81B O 0.4380(7) -0.1069(4) 0.1579(3) 0.0300(9) Uani 0.445(6) 1 d PDU A 2
C82B C 0.4614(9) -0.2164(4) 0.1365(4) 0.0315(11) Uani 0.445(6) 1 d PDU A 2
H82C H 0.5332 -0.2188 0.1025 0.038 Uiso 0.445(6) 1 calc PR A 2
H82D H 0.3810 -0.2537 0.1147 0.038 Uiso 0.445(6) 1 calc PR A 2
C83B C 0.5004(14) -0.2715(7) 0.2022(5) 0.046(3) Uani 0.445(6) 1 d PD A 2
H83C H 0.5853 -0.3056 0.1961 0.055 Uiso 0.445(6) 1 calc PR A 2
H83D H 0.4320 -0.3275 0.2136 0.055 Uiso 0.445(6) 1 calc PR A 2
C84B C 0.5121(16) -0.1784(11) 0.2593(4) 0.064(4) Uani 0.445(6) 1 d PD A 2
H84C H 0.4334 -0.1787 0.2889 0.077 Uiso 0.445(6) 1 calc PR A 2
H84D H 0.5915 -0.1829 0.2889 0.077 Uiso 0.445(6) 1 calc PR A 2
C85B C 0.5224(11) -0.0774(8) 0.2168(5) 0.035(2) Uani 0.445(6) 1 d PD A 2
H85C H 0.4918 -0.0133 0.2439 0.042 Uiso 0.445(6) 1 calc PR A 2
H85D H 0.6141 -0.0614 0.2025 0.042 Uiso 0.445(6) 1 calc PR A 2
O91A O 0.0903(10) -0.1213(5) 0.1580(3) 0.045(2) Uani 0.68(2) 1 d PD A 1
C92A C 0.0088(9) -0.1995(8) 0.1179(3) 0.048(3) Uani 0.68(2) 1 d PD A 1
H92A H 0.0628 -0.2552 0.0954 0.058 Uiso 0.68(2) 1 calc PR A 1
H92B H -0.0387 -0.1644 0.0812 0.058 Uiso 0.68(2) 1 calc PR A 1
C93A C -0.0898(9) -0.2520(8) 0.1670(5) 0.072(4) Uani 0.68(2) 1 d PD A 1
H93A H -0.0619 -0.3233 0.1800 0.087 Uiso 0.68(2) 1 calc PR A 1
H93B H -0.1791 -0.2614 0.1457 0.087 Uiso 0.68(2) 1 calc PR A 1
C94A C -0.0854(11) -0.1691(6) 0.2303(4) 0.053(2) Uani 0.68(2) 1 d PD A 1
H94A H -0.1468 -0.1113 0.2242 0.064 Uiso 0.68(2) 1 calc PR A 1
H94B H -0.1058 -0.2044 0.2738 0.064 Uiso 0.68(2) 1 calc PR A 1
C95A C 0.0590(15) -0.1249(10) 0.2296(2) 0.078(5) Uani 0.68(2) 1 d PD A 1
H95A H 0.0694 -0.0516 0.2535 0.093 Uiso 0.68(2) 1 calc PR A 1
H95B H 0.1169 -0.1732 0.2530 0.093 Uiso 0.68(2) 1 calc PR A 1
O91B O 0.1433(13) -0.1475(11) 0.1545(5) 0.036(3) Uani 0.32(2) 1 d PD A 2
C92B C 0.0421(14) -0.2134(16) 0.1176(6) 0.058(8) Uani 0.32(2) 1 d PD A 2
H92C H 0.0712 -0.2873 0.1068 0.069 Uiso 0.32(2) 1 calc PR A 2
H92D H 0.0193 -0.1817 0.0736 0.069 Uiso 0.32(2) 1 calc PR A 2
C93B C -0.0772(11) -0.2169(12) 0.1656(7) 0.045(5) Uani 0.32(2) 1 d PD A 2
H93C H -0.1134 -0.2922 0.1690 0.054 Uiso 0.32(2) 1 calc PR A 2
H93D H -0.1473 -0.1730 0.1483 0.054 Uiso 0.32(2) 1 calc PR A 2
C94B C -0.0217(15) -0.1685(12) 0.2363(6) 0.038(4) Uani 0.32(2) 1 d PD A 2
H94C H -0.0496 -0.2142 0.2744 0.046 Uiso 0.32(2) 1 calc PR A 2
H94D H -0.0500 -0.0942 0.2466 0.046 Uiso 0.32(2) 1 calc PR A 2
C95B C 0.1281(14) -0.1683(13) 0.2261(5) 0.046(4) Uani 0.32(2) 1 d PD A 2
H95C H 0.1751 -0.1107 0.2567 0.055 Uiso 0.32(2) 1 calc PR A 2
H95D H 0.1618 -0.2391 0.2359 0.055 Uiso 0.32(2) 1 calc PR A 2
O101 O 0.2645(3) -0.0779(2) 0.03243(12) 0.0449(8) Uani 1 1 d D . .
C102 C 0.1735(3) -0.0288(3) -0.01084(15) 0.0418(10) Uani 1 1 d D A .
H10A H 0.1389 0.0357 0.0139 0.050 Uiso 1 1 calc R . .
H10B H 0.0987 -0.0807 -0.0250 0.050 Uiso 1 1 calc R . .
C103 C 0.2521(4) 0.0035(3) -0.07446(18) 0.0452(11) Uani 1 1 d D . .
H10C H 0.3022 0.0741 -0.0652 0.054 Uiso 1 1 calc R A .
H10D H 0.1940 0.0069 -0.1158 0.054 Uiso 1 1 calc R . .
C104 C 0.3443(4) -0.0903(3) -0.08344(15) 0.0411(9) Uani 1 1 d D A .
H10E H 0.3017 -0.1526 -0.1118 0.049 Uiso 1 1 calc R . .
H10F H 0.4276 -0.0668 -0.1054 0.049 Uiso 1 1 calc R . .
C105 C 0.3682(3) -0.1189(3) -0.00820(16) 0.0399(9) Uani 1 1 d D A .
H10G H 0.3689 -0.1984 -0.0059 0.048 Uiso 1 1 calc R . .
H10H H 0.4541 -0.0858 0.0095 0.048 Uiso 1 1 calc R . .
O111 O 0.6492(3) 0.4008(2) -0.00005(14) 0.0358(6) Uani 1 1 d . . .
C112 C 0.7883(4) 0.4192(4) 0.0037(2) 0.0395(9) Uani 1 1 d . . .
H11A H 0.8195 0.4606 -0.0357 0.047 Uiso 1 1 calc R . .
H11B H 0.8311 0.3494 0.0018 0.047 Uiso 1 1 calc R . .
C113 C 0.8218(4) 0.4834(4) 0.0721(2) 0.0375(9) Uani 1 1 d . . .
H11C H 0.9071 0.4640 0.0915 0.045 Uiso 1 1 calc R . .
H11D H 0.8251 0.5624 0.0665 0.045 Uiso 1 1 calc R . .
C114 C 0.7099(5) 0.4492(4) 0.1168(2) 0.0441(10) Uani 1 1 d . . .
H11E H 0.6942 0.5059 0.1538 0.053 Uiso 1 1 calc R . .
H11F H 0.7262 0.3807 0.1383 0.053 Uiso 1 1 calc R . .
C115 C 0.5951(4) 0.4339(4) 0.0651(2) 0.0428(10) Uani 1 1 d . . .
H11G H 0.5297 0.3779 0.0797 0.051 Uiso 1 1 calc R . .
H11H H 0.5513 0.5026 0.0618 0.051 Uiso 1 1 calc R . .

loop_
_atom_site_aniso_label
_atom_site_aniso_U_11
_atom_site_aniso_U_22
_atom_site_aniso_U_33
_atom_site_aniso_U_23
_atom_site_aniso_U_13
_atom_site_aniso_U_12
Cr1 0.0193(2) 0.0183(2) 0.0162(2) -0.00023(17) -0.00050(18) 0.00399(17)
Cr2 0.0345(3) 0.0323(3) 0.0159(3) 0.0048(2) 0.0013(2) -0.0075(2)
Li1 0.051(4) 0.043(4) 0.033(4) 0.012(3) -0.008(3) -0.019(3)
Li2 0.027(3) 0.043(3) 0.017(3) 0.006(2) 0.000(2) 0.002(2)
Li3 0.043(4) 0.028(3) 0.019(3) 0.005(2) 0.000(2) 0.007(3)
Li4 0.060(4) 0.023(3) 0.032(3) -0.002(2) -0.017(3) 0.013(3)
C11 0.0350(19) 0.0302(17) 0.0178(16) 0.0005(13) 0.0017(13) -0.0086(14)
C12 0.038(2) 0.040(2) 0.0192(17) 0.0017(14) -0.0008(14) -0.0085(16)
C13 0.057(3) 0.042(2) 0.0175(17) 0.0039(15) -0.0047(16) -0.0153(19)
C14 0.059(3) 0.044(2) 0.0184(17) 0.0003(15) 0.0077(17) -0.022(2)
C15 0.042(2) 0.041(2) 0.0278(19) -0.0060(16) 0.0135(16) -0.0173(17)
C16 0.038(2) 0.0293(18) 0.0240(17) -0.0030(13) 0.0068(14) -0.0067(15)
C21 0.044(2) 0.0295(18) 0.0182(16) 0.0033(13) -0.0016(14) 0.0048(15)
C22 0.039(2) 0.0368(19) 0.0194(17) 0.0066(14) 0.0010(14) 0.0045(16)
C23 0.046(2) 0.035(2) 0.0246(18) 0.0108(15) -0.0072(16) 0.0008(16)
C24 0.044(2) 0.0347(19) 0.0241(18) 0.0105(15) -0.0026(16) -0.0074(16)
C25 0.039(2) 0.0306(18) 0.0290(19) 0.0034(14) -0.0042(15) -0.0074(15)
C26 0.041(2) 0.0272(17) 0.0214(17) 0.0029(13) -0.0069(14) 0.0009(15)
C31 0.0286(16) 0.0229(15) 0.0168(15) 0.0008(12) -0.0026(12) -0.0004(12)
C32 0.0303(17) 0.0263(16) 0.0183(15) -0.0037(12) 0.0040(13) 0.0008(13)
C33 0.0285(17) 0.0257(16) 0.0279(18) -0.0083(13) 0.0049(13) 0.0067(13)
C34 0.0354(19) 0.0197(15) 0.0278(18) -0.0039(13) -0.0025(14) 0.0085(13)
C35 0.0317(17) 0.0201(15) 0.0216(16) -0.0002(12) -0.0019(13) -0.0003(13)
C36 0.0231(15) 0.0259(16) 0.0210(16) -0.0006(12) -0.0025(12) 0.0005(12)
C41 0.0297(17) 0.0188(14) 0.0181(15) -0.0021(11) -0.0010(12) 0.0072(12)
C42 0.0241(16) 0.0215(15) 0.0244(16) -0.0033(12) 0.0011(12) -0.0002(12)
C43 0.0210(15) 0.0249(16) 0.0327(18) -0.0043(13) -0.0060(13) 0.0031(12)
C44 0.0321(18) 0.0240(16) 0.0231(16) 0.0004(12) -0.0098(13) 0.0085(13)
C45 0.0341(18) 0.0231(15) 0.0166(15) 0.0004(12) -0.0006(13) 0.0027(13)
C46 0.0235(15) 0.0247(15) 0.0172(15) -0.0035(11) 0.0019(12) 0.0082(12)
O51 0.088(3) 0.0318(16) 0.069(2) 0.0123(15) -0.050(2) -0.0125(16)
C52 0.102(6) 0.052(4) 0.229(12) 0.062(6) -0.064(7) -0.016(4)
C53 0.105(5) 0.047(3) 0.085(5) 0.004(3) -0.046(4) 0.004(3)
C54 0.076(4) 0.056(3) 0.048(3) -0.004(2) -0.001(3) 0.018(3)
C55 0.088(4) 0.053(3) 0.067(4) -0.003(3) -0.003(3) -0.016(3)
O61A 0.044(4) 0.041(5) 0.040(3) 0.011(3) -0.003(2) -0.017(3)
C62A 0.034(3) 0.018(6) 0.044(3) -0.008(3) 0.000(2) 0.000(3)
C63A 0.036(4) 0.084(5) 0.088(6) -0.043(5) 0.014(4) -0.024(4)
C64A 0.115(9) 0.091(6) 0.098(8) -0.052(6) 0.073(7) -0.077(6)
C65A 0.112(7) 0.070(5) 0.031(3) 0.005(3) 0.000(3) -0.056(4)
O61B 0.044(4) 0.041(5) 0.040(3) 0.011(3) -0.003(2) -0.017(3)
C62B 0.034(3) 0.018(6) 0.044(3) -0.008(3) 0.000(2) 0.000(3)
C63B 0.036(4) 0.084(5) 0.088(6) -0.043(5) 0.014(4) -0.024(4)
C64B 0.115(9) 0.091(6) 0.098(8) -0.052(6) 0.073(7) -0.077(6)
C65B 0.112(7) 0.070(5) 0.031(3) 0.005(3) 0.000(3) -0.056(4)
O71A 0.0247(18) 0.059(5) 0.0261(15) 0.016(2) 0.0005(13) 0.008(3)
C72A 0.0323(19) 0.050(2) 0.0269(19) 0.0116(17) 0.0064(15) 0.0088(17)
C73A 0.029(6) 0.040(8) 0.035(7) -0.004(5) 0.004(5) -0.007(5)
C74A 0.027(6) 0.064(9) 0.048(7) 0.023(6) 0.001(5) 0.004(5)
C75A 0.033(2) 0.080(4) 0.036(2) 0.025(3) -0.0026(18) 0.013(2)
O71B 0.0247(18) 0.059(5) 0.0261(15) 0.016(2) 0.0005(13) 0.008(3)
C72B 0.0323(19) 0.050(2) 0.0269(19) 0.0116(17) 0.0064(15) 0.0088(17)
C73B 0.026(3) 0.046(6) 0.034(4) 0.001(3) 0.000(3) 0.007(4)
C74B 0.044(4) 0.078(7) 0.045(4) 0.015(4) -0.005(3) 0.031(4)
C75B 0.033(2) 0.080(4) 0.036(2) 0.025(3) -0.0026(18) 0.013(2)
O81A 0.0325(16) 0.0263(12) 0.0313(14) -0.0005(11) -0.0060(12) 0.0061(12)
C82A 0.0351(17) 0.0277(15) 0.0318(16) 0.0001(12) -0.0032(13) 0.0062(13)
C83A 0.043(5) 0.034(3) 0.061(6) -0.004(3) -0.006(4) 0.016(3)
C84A 0.069(9) 0.044(3) 0.079(5) -0.010(4) -0.050(6) 0.024(5)
C85A 0.034(6) 0.037(2) 0.034(3) -0.007(2) -0.008(4) 0.010(3)
O81B 0.0325(16) 0.0263(12) 0.0313(14) -0.0005(11) -0.0060(12) 0.0061(12)
C82B 0.0351(17) 0.0277(15) 0.0318(16) 0.0001(12) -0.0032(13) 0.0062(13)
C83B 0.043(5) 0.034(3) 0.061(6) -0.004(3) -0.006(4) 0.016(3)
C84B 0.069(9) 0.044(3) 0.079(5) -0.010(4) -0.050(6) 0.024(5)
C85B 0.034(6) 0.037(2) 0.034(3) -0.007(2) -0.008(4) 0.010(3)
O91A 0.072(5) 0.029(3) 0.029(3) -0.001(2) -0.003(3) -0.015(3)
C92A 0.027(5) 0.076(6) 0.040(4) -0.033(4) -0.009(3) 0.027(4)
C93A 0.080(6) 0.040(7) 0.088(7) -0.033(5) 0.038(5) -0.033(5)
C94A 0.062(7) 0.048(4) 0.050(5) -0.003(3) 0.001(4) 0.014(5)
C95A 0.119(11) 0.081(8) 0.024(4) 0.004(4) 0.002(4) -0.065(9)
O91B 0.046(7) 0.030(6) 0.031(5) -0.009(4) -0.009(5) -0.001(5)
C92B 0.007(7) 0.076(14) 0.087(16) -0.020(10) -0.009(7) 0.013(8)
C93B 0.047(9) 0.011(8) 0.075(11) -0.004(6) -0.019(8) -0.015(6)
C94B 0.029(8) 0.046(8) 0.039(7) -0.007(6) -0.008(6) 0.011(7)
C95B 0.046(9) 0.042(8) 0.047(9) -0.013(6) 0.005(7) -0.001(7)
O101 0.0403(16) 0.0599(19) 0.0341(16) -0.0200(13) -0.0107(12) 0.0276(14)
C102 0.0307(19) 0.056(3) 0.037(2) -0.0221(19) -0.0151(17) 0.0182(18)
C103 0.042(2) 0.046(2) 0.048(3) -0.0040(19) -0.010(2) 0.0180(19)
C104 0.031(2) 0.042(2) 0.051(3) -0.0004(19) 0.0049(18) 0.0103(17)
C105 0.035(2) 0.033(2) 0.054(3) 0.0124(18) 0.0132(18) 0.0122(16)
O111 0.0324(14) 0.0429(15) 0.0318(14) -0.0042(11) -0.0026(11) 0.0075(12)
C112 0.0302(19) 0.055(3) 0.033(2) -0.0067(18) 0.0044(16) 0.0043(17)
C113 0.035(2) 0.043(2) 0.033(2) -0.0022(17) -0.0023(16) 0.0016(17)
C114 0.051(3) 0.052(3) 0.031(2) 0.0004(18) 0.0033(18) 0.008(2)
C115 0.032(2) 0.057(3) 0.039(2) 0.0001(19) 0.0062(17) 0.0097(18)

loop_
_atom_type_symbol
_atom_type_description
_atom_type_scat_dispersion_real
_atom_type_scat_dispersion_imag
_atom_type_scat_source
C C 0.0033 0.0016 'International Tables Vol C Tables 4.2.6.8 and 6.1.1.4'
H H 0.0000 0.0000 'International Tables Vol C Tables 4.2.6.8 and 6.1.1.4'
Li Li -0.0003 0.0001 'International Tables Vol C Tables 4.2.6.8 and 6.1.1.4'
O O 0.0106 0.0060 'International Tables Vol C Tables 4.2.6.8 and 6.1.1.4'
Cr Cr 0.3209 0.6236 'International Tables Vol C Tables 4.2.6.8 and 6.1.1.4'

loop_
_geom_angle_atom_site_label_1
_geom_angle_atom_site_label_2
_geom_angle_atom_site_label_3
_geom_angle
C43 Cr1 C33 97.77(14)
C43 Cr1 C45 69.51(14)
C33 Cr1 C45 144.71(14)
C43 Cr1 C44 38.55(14)
C33 Cr1 C44 112.49(14)
C45 Cr1 C44 38.49(13)
C43 Cr1 C35 139.05(13)
C33 Cr1 C35 69.57(14)
C45 Cr1 C35 98.03(13)
C44 Cr1 C35 108.82(13)
C43 Cr1 C36 177.68(14)
C33 Cr1 C36 82.08(13)
C45 Cr1 C36 109.31(13)
C44 Cr1 C36 139.44(14)
C35 Cr1 C36 38.76(13)
C43 Cr1 C34 108.69(13)
C33 Cr1 C34 38.73(14)
C45 Cr1 C34 112.42(13)
C44 Cr1 C34 97.55(13)
C35 Cr1 C34 38.46(14)
C36 Cr1 C34 69.76(13)
C43 Cr1 C46 82.02(13)
C33 Cr1 C46 176.04(14)
C45 Cr1 C46 38.82(12)
C44 Cr1 C46 69.75(13)
C35 Cr1 C46 113.13(13)
C36 Cr1 C46 98.30(13)
C34 Cr1 C46 145.05(14)
C43 Cr1 C32 113.37(14)
C33 Cr1 C32 38.65(14)
C45 Cr1 C32 176.09(13)
C44 Cr1 C32 145.31(14)
C35 Cr1 C32 81.47(13)
C36 Cr1 C32 67.91(13)
C34 Cr1 C32 69.54(13)
C46 Cr1 C32 137.92(13)
C43 Cr1 C42 38.77(13)
C33 Cr1 C42 109.35(13)
C45 Cr1 C42 81.72(13)
C44 Cr1 C42 69.60(13)
C35 Cr1 C42 177.73(13)
C36 Cr1 C42 143.44(13)
C34 Cr1 C42 139.61(14)
C46 Cr1 C42 68.05(13)
C32 Cr1 C42 98.93(13)
C43 Cr1 C41 70.72(12)
C33 Cr1 C41 137.93(13)
C45 Cr1 C41 70.59(12)
C44 Cr1 C41 83.99(12)
C35 Cr1 C41 143.70(13)
C36 Cr1 C41 110.94(13)
C34 Cr1 C41 176.66(14)
C46 Cr1 C41 38.29(12)
C32 Cr1 C41 107.54(13)
C42 Cr1 C41 38.31(12)
C43 Cr1 C31 143.74(14)
C33 Cr1 C31 70.87(13)
C45 Cr1 C31 137.85(13)
C44 Cr1 C31 176.34(13)
C35 Cr1 C31 70.65(12)
C36 Cr1 C31 38.37(12)
C34 Cr1 C31 84.24(13)
C46 Cr1 C31 106.99(12)
C32 Cr1 C31 38.34(13)
C42 Cr1 C31 111.03(13)
C41 Cr1 C31 94.40(12)
C15 Cr2 C26 108.87(16)
C15 Cr2 C23 142.77(15)
C26 Cr2 C23 81.72(14)
C15 Cr2 C24 110.10(16)
C26 Cr2 C24 69.91(14)
C23 Cr2 C24 38.58(16)
C15 Cr2 C14 38.44(18)
C26 Cr2 C14 139.90(17)
C23 Cr2 C14 112.14(16)
C24 Cr2 C14 97.12(15)
C15 Cr2 C25 96.17(16)
C26 Cr2 C25 38.67(14)
C23 Cr2 C25 69.50(16)
C24 Cr2 C25 38.78(15)
C14 Cr2 C25 108.94(15)
C15 Cr2 C13 69.52(18)
C26 Cr2 C13 178.36(17)
C23 Cr2 C13 99.39(16)
C24 Cr2 C13 110.21(15)
C14 Cr2 C13 38.54(17)
C25 Cr2 C13 140.62(15)
C15 Cr2 C16 38.87(14)
C26 Cr2 C16 97.18(14)
C23 Cr2 C16 178.27(14)
C24 Cr2 C16 142.22(16)
C14 Cr2 C16 69.56(16)
C25 Cr2 C16 110.45(15)
C13 Cr2 C16 81.74(16)
C15 Cr2 C12 81.84(15)
C26 Cr2 C12 142.12(14)
C23 Cr2 C12 112.08(16)
C24 Cr2 C12 141.96(15)
C14 Cr2 C12 69.44(15)
C25 Cr2 C12 178.00(16)
C13 Cr2 C12 38.52(14)
C16 Cr2 C12 68.01(15)
C15 Cr2 C22 176.47(16)
C26 Cr2 C22 67.64(15)
C23 Cr2 C22 38.54(14)
C24 Cr2 C22 69.51(16)
C14 Cr2 C22 144.83(17)
C25 Cr2 C22 81.38(16)
C13 Cr2 C22 113.98(17)
C16 Cr2 C22 139.77(14)
C12 Cr2 C22 100.61(16)
C15 Cr2 C11 70.97(14)
C26 Cr2 C11 109.35(13)
C23 Cr2 C11 140.66(15)
C24 Cr2 C11 178.82(15)
C14 Cr2 C11 84.04(14)
C25 Cr2 C11 141.02(14)
C13 Cr2 C11 70.55(14)
C16 Cr2 C11 38.50(14)
C12 Cr2 C11 38.30(14)
C22 Cr2 C11 109.39(14)
C15 Cr2 C21 138.74(16)
C26 Cr2 C21 38.41(15)
C23 Cr2 C21 70.46(14)
C24 Cr2 C21 84.27(14)
C14 Cr2 C21 177.16(17)
C25 Cr2 C21 70.65(15)
C13 Cr2 C21 143.12(16)
C16 Cr2 C21 107.85(14)
C12 Cr2 C21 110.91(14)
C22 Cr2 C21 38.00(13)
C11 Cr2 C21 94.59(13)
O61A Li1 O51 93.6(5)
O61A Li1 O61B 16.3(4)
O51 Li1 O61B 109.9(5)
O61A Li1 C11 119.9(5)
O51 Li1 C11 112.0(4)
O61B Li1 C11 112.4(4)
O61A Li1 C31 110.9(5)
O51 Li1 C31 120.9(4)
O61B Li1 C31 100.1(4)
C11 Li1 C31 100.9(3)
O61A Li1 Li2 106.8(6)
O51 Li1 Li2 159.3(4)
O61B Li1 Li2 90.6(5)
C11 Li1 Li2 55.2(2)
C31 Li1 Li2 54.6(2)
O71B Li2 O71A 10.1(7)
O71B Li2 C11 124.4(4)
O71A Li2 C11 118.3(4)
O71B Li2 C21 108.8(4)
O71A Li2 C21 118.6(6)
C11 Li2 C21 96.3(3)
O71B Li2 C31 112.9(3)
O71A Li2 C31 109.9(4)
C11 Li2 C31 105.8(3)
C21 Li2 C31 106.3(3)
O71B Li2 Li3 106.2(4)
O71A Li2 Li3 113.2(4)
C11 Li2 Li3 128.4(3)
C21 Li2 Li3 54.9(2)
C31 Li2 Li3 56.5(2)
O71B Li2 Li1 115.1(4)
O71A Li2 Li1 105.1(6)
C11 Li2 Li1 54.0(2)
C21 Li2 Li1 135.7(3)
C31 Li2 Li1 61.5(2)
Li3 Li2 Li1 114.7(3)
O71B Li2 Cr2 120.8(3)
O71A Li2 Cr2 124.5(3)
C11 Li2 Cr2 49.11(15)
C21 Li2 Cr2 49.08(15)
C31 Li2 Cr2 125.6(3)
Li3 Li2 Cr2 98.5(3)
Li1 Li2 Cr2 100.7(3)
C41 Li3 C21 148.6(4)
C41 Li3 C31 98.0(3)
C21 Li3 C31 111.7(3)
C41 Li3 Li2 152.7(4)
C21 Li3 Li2 58.4(2)
C31 Li3 Li2 59.1(2)
C41 Li3 C32 92.0(2)
C21 Li3 C32 107.8(3)
C31 Li3 C32 31.46(14)
Li2 Li3 C32 75.7(2)
C41 Li3 C42 30.52(14)
C21 Li3 C42 133.9(3)
C31 Li3 C42 91.9(2)
Li2 Li3 C42 148.0(3)
C32 Li3 C42 72.37(18)
C41 Li3 Cr1 50.00(15)
C21 Li3 Cr1 152.0(3)
C31 Li3 Cr1 49.79(14)
Li2 Li3 Cr1 108.9(3)
C32 Li3 Cr1 44.69(12)
C42 Li3 Cr1 44.50(11)
C41 Li3 Li4 44.83(18)
C21 Li3 Li4 107.2(3)
C31 Li3 Li4 140.9(3)
Li2 Li3 Li4 149.3(3)
C32 Li3 Li4 134.3(3)
C42 Li3 Li4 62.27(19)
Cr1 Li3 Li4 94.8(2)
O91B Li4 O81A 85.1(6)
O91B Li4 O101 96.9(5)
O81A Li4 O101 106.1(4)
O91B Li4 O91A 18.0(4)
O81A Li4 O91A 101.1(4)
O101 Li4 O91A 100.3(3)
O91B Li4 O81B 100.1(6)
O81A Li4 O81B 16.8(2)
O101 Li4 O81B 96.8(4)
O91A Li4 O81B 117.0(5)
O91B Li4 C41 125.5(7)
O81A Li4 C41 131.7(4)
O101 Li4 C41 105.7(3)
O91A Li4 C41 107.8(4)
O81B Li4 C41 124.7(4)
O91B Li4 Li3 110.9(5)
O81A Li4 Li3 93.7(3)
O101 Li4 Li3 147.2(3)
O91A Li4 Li3 101.2(4)
O81B Li4 Li3 95.2(3)
C41 Li4 Li3 43.75(18)
C12 C11 C16 113.0(3)
C12 C11 Li1 135.6(3)
C16 C11 Li1 108.4(3)
C12 C11 Li2 100.0(3)
C16 C11 Li2 121.1(3)
Li1 C11 Li2 70.7(3)
C12 C11 Cr2 68.1(2)
C16 C11 Cr2 67.6(2)
Li1 C11 Cr2 146.6(3)
Li2 C11 Cr2 83.1(2)
C13 C12 C11 124.2(4)
C13 C12 Cr2 70.3(2)
C11 C12 Cr2 73.6(2)
C13 C12 H12A 117.9
C11 C12 H12A 117.9
Cr2 C12 H12A 131.4
C14 C13 C12 119.6(4)
C14 C13 Cr2 70.6(2)
C12 C13 Cr2 71.2(2)
C14 C13 H13A 120.2
C12 C13 H13A 120.2
Cr2 C13 H13A 130.5
C15 C14 C13 119.5(4)
C15 C14 Cr2 70.4(2)
C13 C14 Cr2 70.8(2)
C15 C14 H14A 120.2
C13 C14 H14A 120.2
Cr2 C14 H14A 131.3
C14 C15 C16 119.6(4)
C14 C15 Cr2 71.2(3)
C16 C15 Cr2 71.1(2)
C14 C15 H15A 120.2
C16 C15 H15A 120.2
Cr2 C15 H15A 130.0
C15 C16 C11 124.1(4)
C15 C16 Cr2 70.0(2)
C11 C16 Cr2 73.9(2)
C15 C16 H16A 118.0
C11 C16 H16A 118.0
Cr2 C16 H16A 131.3
C22 C21 C26 112.7(3)
C22 C21 Li3 143.2(4)
C26 C21 Li3 103.6(3)
C22 C21 Li2 97.7(3)
C26 C21 Li2 122.4(3)
Li3 C21 Li2 66.7(2)
C22 C21 Cr2 68.2(2)
C26 C21 Cr2 67.1(2)
Li3 C21 Cr2 136.1(2)
Li2 C21 Cr2 82.3(2)
C23 C22 C21 124.5(4)
C23 C22 Cr2 69.9(2)
C21 C22 Cr2 73.8(2)
C23 C22 H22A 117.7
C21 C22 H22A 117.7
Cr2 C22 H22A 132.0
C24 C23 C22 119.9(3)
C24 C23 Cr2 70.8(2)
C22 C23 Cr2 71.5(2)
C24 C23 H23A 120.1
C22 C23 H23A 120.1
Cr2 C23 H23A 130.1
C23 C24 C25 118.8(3)
C23 C24 Cr2 70.6(2)
C25 C24 Cr2 70.8(2)
C23 C24 H24A 120.6
C25 C24 H24A 120.6
Cr2 C24 H24A 130.5
C26 C25 C24 119.2(4)
C26 C25 Cr2 70.3(2)
C24 C25 Cr2 70.5(2)
C26 C25 H25A 120.4
C24 C25 H25A 120.4
Cr2 C25 H25A 131.6
C25 C26 C21 124.9(3)
C25 C26 Cr2 71.0(2)
C21 C26 Cr2 74.5(2)
C25 C26 H26A 117.6
C21 C26 H26A 117.6
Cr2 C26 H26A 129.7
C32 C31 C36 112.6(3)
C32 C31 Li3 95.2(3)
C36 C31 Li3 123.5(3)
C32 C31 Cr1 67.59(18)
C36 C31 Cr1 67.49(18)
Li3 C31 Cr1 80.94(19)
C32 C31 Li2 114.9(3)
C36 C31 Li2 130.7(3)
Li3 C31 Li2 64.4(2)
Cr1 C31 Li2 145.3(2)
C32 C31 Li1 88.1(3)
C36 C31 Li1 105.8(3)
Li3 C31 Li1 124.1(3)
Cr1 C31 Li1 147.6(3)
Li2 C31 Li1 63.9(3)
C33 C32 C31 124.8(3)
C33 C32 Cr1 70.08(19)
C31 C32 Cr1 74.07(19)
C33 C32 Li3 139.0(3)
C31 C32 Li3 53.4(2)
Cr1 C32 Li3 71.07(15)
C33 C32 H32A 117.6
C31 C32 H32A 117.6
Cr1 C32 H32A 131.6
Li3 C32 H32A 80.2
C32 C33 C34 119.5(3)
C32 C33 Cr1 71.27(19)
C34 C33 Cr1 71.19(19)
C32 C33 H33A 120.3
C34 C33 H33A 120.3
Cr1 C33 H33A 129.7
C35 C34 C33 118.9(3)
C35 C34 Cr1 70.58(19)
C33 C34 Cr1 70.08(19)
C35 C34 H34A 120.5
C33 C34 H34A 120.5
Cr1 C34 H34A 131.5
C34 C35 C36 119.9(3)
C34 C35 Cr1 70.96(19)
C36 C35 Cr1 70.75(19)
C34 C35 H35A 120.0
C36 C35 H35A 120.0
Cr1 C35 H35A 131.0
C35 C36 C31 124.2(3)
C35 C36 Cr1 70.50(19)
C31 C36 Cr1 74.15(19)
C35 C36 H36A 117.9
C31 C36 H36A 117.9
Cr1 C36 H36A 130.5
C46 C41 C42 113.4(3)
C46 C41 Li3 119.8(3)
C42 C41 Li3 101.0(3)
C46 C41 Li4 115.5(3)
C42 C41 Li4 113.2(3)
Li3 C41 Li4 91.4(3)
C46 C41 Cr1 67.79(17)
C42 C41 Cr1 67.85(17)
Li3 C41 Cr1 83.21(19)
Li4 C41 Cr1 174.6(2)
C43 C42 C41 124.0(3)
C43 C42 Cr1 69.93(19)
C41 C42 Cr1 73.84(18)
C43 C42 Li3 139.7(3)
C41 C42 Li3 48.5(2)
Cr1 C42 Li3 70.43(16)
C43 C42 H42A 118.0
C41 C42 H42A 118.0
Cr1 C42 H42A 131.4
Li3 C42 H42A 83.9
C44 C43 C42 119.7(3)
C44 C43 Cr1 71.11(19)
C42 C43 Cr1 71.30(19)
C44 C43 H43A 120.1
C42 C43 H43A 120.1
Cr1 C43 H43A 129.9
C43 C44 C45 119.3(3)
C43 C44 Cr1 70.34(19)
C45 C44 Cr1 70.74(19)
C43 C44 H44A 120.3
C45 C44 H44A 120.3
Cr1 C44 H44A 131.3
C44 C45 C46 119.7(3)
C44 C45 Cr1 70.8(2)
C46 C45 Cr1 70.85(18)
C44 C45 H45A 120.2
C46 C45 H45A 120.2
Cr1 C45 H45A 130.9
C45 C46 C41 123.8(3)
C45 C46 Cr1 70.33(18)
C41 C46 Cr1 73.91(17)
C45 C46 H46A 118.1
C41 C46 H46A 118.1
Cr1 C46 H46A 130.7
C52 O51 C55 103.9(3)
C52 O51 Li1 125.0(4)
C55 O51 Li1 126.5(3)
O51 C52 C53 104.0(3)
O51 C52 H52A 111.0
C53 C52 H52A 111.0
O51 C52 H52B 111.0
C53 C52 H52B 111.0
H52A C52 H52B 109.0
C54 C53 C52 103.0(2)
C54 C53 H53A 111.2
C52 C53 H53A 111.2
C54 C53 H53B 111.2
C52 C53 H53B 111.2
H53A C53 H53B 109.1
C53 C54 C55 103.7(2)
C53 C54 H54A 111.0
C55 C54 H54A 111.0
C53 C54 H54B 111.0
C55 C54 H54B 111.0
H54A C54 H54B 109.0
O51 C55 C54 105.9(2)
O51 C55 H55A 110.5
C54 C55 H55A 110.5
O51 C55 H55B 110.5
C54 C55 H55B 110.5
H55A C55 H55B 108.7
C62A O61A C65A 106.9(4)
C62A O61A Li1 122.6(9)
C65A O61A Li1 129.4(9)
O61A C62A C63A 107.2(3)
O61A C62A H62A 110.3
C63A C62A H62A 110.3
O61A C62A H62B 110.3
C63A C62A H62B 110.3
H62A C62A H62B 108.5
C62A C63A C64A 104.0(2)
C62A C63A H63A 111.0
C64A C63A H63A 111.0
C62A C63A H63B 111.0
C64A C63A H63B 111.0
H63A C63A H63B 109.0
C65A C64A C63A 102.8(3)
C65A C64A H64A 111.2
C63A C64A H64A 111.2
C65A C64A H64B 111.2
C63A C64A H64B 111.2
H64A C64A H64B 109.1
O61A C65A C64A 104.1(3)
O61A C65A H65A 110.9
C64A C65A H65A 110.9
O61A C65A H65B 110.9
C64A C65A H65B 110.9
H65A C65A H65B 108.9
C62B O61B C65B 107.3(3)
C62B O61B Li1 117.7(6)
C65B O61B Li1 128.3(5)
O61B C62B C63B 106.6(3)
O61B C62B H62C 110.4
C63B C62B H62C 110.4
O61B C62B H62D 110.4
C63B C62B H62D 110.4
H62C C62B H62D 108.6
C62B C63B C64B 104.6(2)
C62B C63B H63C 110.8
C64B C63B H63C 110.8
C62B C63B H63D 110.8
C64B C63B H63D 110.8
H63C C63B H63D 108.9
C63B C64B C65B 103.8(2)
C63B C64B H64C 111.0
C65B C64B H64C 111.0
C63B C64B H64D 111.0
C65B C64B H64D 111.0
H64C C64B H64D 109.0
O61B C65B C64B 105.5(3)
O61B C65B H65C 110.6
C64B C65B H65C 110.6
O61B C65B H65D 110.6
C64B C65B H65D 110.6
H65C C65B H65D 108.8
C72A O71A C75A 107.7(3)
C72A O71A Li2 114.1(6)
C75A O71A Li2 122.9(7)
O71A C72A C73A 107.1(3)
O71A C72A H72A 110.3
C73A C72A H72A 110.3
O71A C72A H72B 110.3
C73A C72A H72B 110.3
H72A C72A H72B 108.5
C72A C73A C74A 104.2(2)
C72A C73A H73A 110.9
C74A C73A H73A 110.9
C72A C73A H73B 110.9
C74A C73A H73B 110.9
H73A C73A H73B 108.9
C73A C74A C75A 102.3(3)
C73A C74A H74A 111.3
C75A C74A H74A 111.3
C73A C74A H74B 111.3
C75A C74A H74B 111.3
H74A C74A H74B 109.2
O71A C75A C74A 103.8(3)
O71A C75A H75A 111.0
C74A C75A H75A 111.0
O71A C75A H75B 111.0
C74A C75A H75B 111.0
H75A C75A H75B 109.0
C75B O71B Li2 131.9(3)
C74B C73B H73C 110.9
C74B C73B H73D 110.9
H73C C73B H73D 109.0
C73B C74B C75B 101.6(3)
C73B C74B H74C 111.5
C75B C74B H74C 111.5
C73B C74B H74D 111.5
C75B C74B H74D 111.5
H74C C74B H74D 109.3
O71B C75B C74B 102.5(3)
O71B C75B H75C 111.3
C74B C75B H75C 111.3
O71B C75B H75D 111.3
C74B C75B H75D 111.3
H75C C75B H75D 109.2
C85A O81A C82A 110.2(2)
C85A O81A Li4 126.5(4)
C82A O81A Li4 123.1(4)
O81A C82A C83A 105.2(3)
O81A C82A H82A 110.7
C83A C82A H82A 110.7
O81A C82A H82B 110.7
C83A C82A H82B 110.7
H82A C82A H82B 108.8
C82A C83A C84A 101.0(3)
C82A C83A H83A 111.6
C84A C83A H83A 111.6
C82A C83A H83B 111.6
C84A C83A H83B 111.6
H83A C83A H83B 109.4
C85A C84A C83A 102.7(3)
C85A C84A H84A 111.2
C83A C84A H84A 111.2
C85A C84A H84B 111.2
C83A C84A H84B 111.2
H84A C84A H84B 109.1
O81A C85A C84A 107.4(2)
O81A C85A H85A 110.2
C84A C85A H85A 110.2
O81A C85A H85B 110.2
C84A C85A H85B 110.2
H85A C85A H85B 108.5
C82B O81B C85B 106.6(3)
C82B O81B Li4 121.4(5)
C85B O81B Li4 127.3(5)
O81B C82B C83B 106.8(3)
O81B C82B H82C 110.4
C83B C82B H82C 110.4
O81B C82B H82D 110.4
C83B C82B H82D 110.4
H82C C82B H82D 108.6
C82B C83B C84B 104.1(2)
C82B C83B H83C 110.9
C84B C83B H83C 110.9
C82B C83B H83D 110.9
C84B C83B H83D 110.9
H83C C83B H83D 108.9
C85B C84B C83B 102.4(3)
C85B C84B H84C 111.3
C83B C84B H84C 111.3
C85B C84B H84D 111.3
C83B C84B H84D 111.3
H84C C84B H84D 109.2
O81B C85B C84B 103.6(3)
O81B C85B H85C 111.0
C84B C85B H85C 111.0
O81B C85B H85D 111.1
C84B C85B H85D 111.0
H85C C85B H85D 109.0
C92A O91A C95A 109.8(3)
C92A O91A Li4 129.9(4)
C95A O91A Li4 118.4(4)
O91A C92A C93A 107.8(2)
O91A C92A H92A 110.2
C93A C92A H92A 110.2
O91A C92A H92B 110.2
C93A C92A H92B 110.2
H92A C92A H92B 108.5
C92A C93A C94A 102.5(3)
C92A C93A H93A 111.3
C94A C93A H93A 111.3
C92A C93A H93B 111.3
C94A C93A H93B 111.3
H93A C93A H93B 109.2
C95A C94A C93A 100.9(3)
C95A C94A H94A 111.6
C93A C94A H94A 111.6
C95A C94A H94B 111.6
C93A C94A H94B 111.6
H94A C94A H94B 109.4
O91A C95A C94A 105.3(3)
O91A C95A H95A 110.7
C94A C95A H95A 110.7
O91A C95A H95B 110.7
C94A C95A H95B 110.7
H95A C95A H95B 108.8
C92B O91B C95B 105.8(4)
C92B O91B Li4 135.1(9)
C95B O91B Li4 118.5(8)
O91B C92B C93B 106.3(3)
O91B C92B H92C 110.5
C93B C92B H92C 110.5
O91B C92B H92D 110.5
C93B C92B H92D 110.5
H92C C92B H92D 108.7
C92B C93B C94B 104.2(2)
C92B C93B H93C 110.9
C94B C93B H93C 110.9
C92B C93B H93D 110.9
C94B C93B H93D 110.9
H93C C93B H93D 108.9
C93B C94B C95B 102.6(3)
C93B C94B H94C 111.2
C95B C94B H94C 111.2
C93B C94B H94D 111.2
C95B C94B H94D 111.2
H94C C94B H94D 109.2
O91B C95B C94B 103.7(3)
O91B C95B H95C 111.0
C94B C95B H95C 111.0
O91B C95B H95D 111.0
C94B C95B H95D 111.0
H95C C95B H95D 109.0
C105 O101 C102 109.97(19)
C105 O101 Li4 129.1(3)
C102 O101 Li4 117.5(3)
O101 C102 C103 105.5(2)
O101 C102 H10A 110.7
C103 C102 H10A 110.7
O101 C102 H10B 110.7
C103 C102 H10B 110.7
H10A C102 H10B 108.8
C102 C103 C104 101.2(2)
C102 C103 H10C 111.5
C104 C103 H10C 111.5
C102 C103 H10D 111.5
C104 C103 H10D 111.5
H10C C103 H10D 109.3
C105 C104 C103 102.50(19)
C105 C104 H10E 111.3
C103 C104 H10E 111.3
C105 C104 H10F 111.3
C103 C104 H10F 111.3
H10E C104 H10F 109.2
O101 C105 C104 107.65(19)
O101 C105 H10G 110.2
C104 C105 H10G 110.2
O101 C105 H10H 110.2
C104 C105 H10H 110.2
H10G C105 H10H 108.5
C112 O111 C115 109.3(3)
O111 C112 C113 107.2(3)
O111 C112 H11A 110.3
C113 C112 H11A 110.3
O111 C112 H11B 110.3
C113 C112 H11B 110.3
H11A C112 H11B 108.5
C114 C113 C112 102.3(3)
C114 C113 H11C 111.3
C112 C113 H11C 111.3
C114 C113 H11D 111.3
C112 C113 H11D 111.3
H11C C113 H11D 109.2
C113 C114 C115 102.4(4)
C113 C114 H11E 111.3
C115 C114 H11E 111.3
C113 C114 H11F 111.3
C115 C114 H11F 111.3
H11E C114 H11F 109.2
O111 C115 C114 106.3(3)
O111 C115 H11G 110.5
C114 C115 H11G 110.5
O111 C115 H11H 110.5
C114 C115 H11H 110.5
H11G C115 H11H 108.7

loop_
_geom_bond_atom_site_label_1
_geom_bond_atom_site_label_2
_geom_bond_distance
Cr1 C43 2.128(3)
Cr1 C33 2.130(3)
Cr1 C45 2.138(3)
Cr1 C44 2.138(3)
Cr1 C35 2.139(3)
Cr1 C36 2.143(3)
Cr1 C34 2.144(3)
Cr1 C46 2.145(3)
Cr1 C32 2.145(3)
Cr1 C42 2.146(3)
Cr1 C41 2.226(3)
Cr1 C31 2.231(3)
Cr2 C15 2.130(4)
Cr2 C26 2.132(4)
Cr2 C23 2.136(4)
Cr2 C24 2.139(4)
Cr2 C14 2.140(4)
Cr2 C25 2.142(4)
Cr2 C13 2.143(4)
Cr2 C16 2.144(4)
Cr2 C12 2.154(4)
Cr2 C22 2.158(4)
Cr2 C11 2.229(4)
Cr2 C21 2.232(4)
Li1 O61A 1.906(14)
Li1 O51 1.995(9)
Li1 O61B 2.046(11)
Li1 C11 2.151(8)
Li1 C31 2.457(8)
Li1 Li2 2.509(11)
Li2 O71B 1.977(7)
Li2 O71A 2.081(11)
Li2 C11 2.184(7)
Li2 C21 2.217(7)
Li2 C31 2.277(7)
Li2 Li3 2.393(9)
Li3 C41 2.118(7)
Li3 C21 2.131(7)
Li3 C31 2.214(7)
Li3 C32 2.747(7)
Li3 C42 2.777(7)
Li3 Li4 3.062(9)
Li4 O91B 1.830(13)
Li4 O81A 1.897(8)
Li4 O101 1.957(7)
Li4 O91A 2.055(11)
Li4 O81B 2.091(9)
Li4 C41 2.159(7)
C11 C12 1.439(5)
C11 C16 1.444(5)
C12 C13 1.418(5)
C12 H12A 0.9500
C13 C14 1.413(6)
C13 H13A 0.9500
C14 C15 1.406(7)
C14 H14A 0.9500
C15 C16 1.422(5)
C15 H15A 0.9500
C16 H16A 0.9500
C21 C22 1.431(5)
C21 C26 1.439(6)
C22 C23 1.417(5)
C22 H22A 0.9500
C23 C24 1.412(6)
C23 H23A 0.9500
C24 C25 1.421(5)
C24 H24A 0.9500
C25 C26 1.415(5)
C25 H25A 0.9500
C26 H26A 0.9500
C31 C32 1.439(5)
C31 C36 1.440(5)
C32 C33 1.415(5)
C32 H32A 0.9500
C33 C34 1.417(5)
C33 H33A 0.9500
C34 C35 1.411(5)
C34 H34A 0.9500
C35 C36 1.421(5)
C35 H35A 0.9500
C36 H36A 0.9500
C41 C46 1.435(5)
C41 C42 1.436(5)
C42 C43 1.419(5)
C42 H42A 0.9500
C43 C44 1.408(5)
C43 H43A 0.9500
C44 C45 1.409(5)
C44 H44A 0.9500
C45 C46 1.423(5)
C45 H45A 0.9500
C46 H46A 0.9500
O51 C52 1.432(2)
O51 C55 1.435(2)
C52 C53 1.536(2)
C52 H52A 0.9900
C52 H52B 0.9900
C53 C54 1.535(2)
C53 H53A 0.9900
C53 H53B 0.9900
C54 C55 1.540(2)
C54 H54A 0.9900
C54 H54B 0.9900
C55 H55A 0.9900
C55 H55B 0.9900
O61A C62A 1.426(2)
O61A C65A 1.428(2)
C62A C63A 1.537(2)
C62A H62A 0.9900
C62A H62B 0.9900
C63A C64A 1.540(2)
C63A H63A 0.9900
C63A H63B 0.9900
C64A C65A 1.539(2)
C64A H64A 0.9900
C64A H64B 0.9900
C65A H65A 0.9900
C65A H65B 0.9900
O61B C62B 1.426(2)
O61B C65B 1.426(2)
C62B C63B 1.535(2)
C62B H62C 0.9900
C62B H62D 0.9900
C63B C64B 1.536(2)
C63B H63C 0.9900
C63B H63D 0.9900
C64B C65B 1.537(2)
C64B H64C 0.9900
C64B H64D 0.9900
C65B H65C 0.9900
C65B H65D 0.9900
O71A C72A 1.424(2)
O71A C75A 1.429(2)
C72A C73A 1.536(2)
C72A H72A 0.9900
C72A H72B 0.9900
C73A C74A 1.538(2)
C73A H73A 0.9900
C73A H73B 0.9900
C74A C75A 1.540(2)
C74A H74A 0.9900
C74A H74B 0.9900
C75A H75A 0.9900
C75A H75B 0.9900
O71B C75B 1.433(2)
C73B C74B 1.538(2)
C73B H73C 0.9900
C73B H73D 0.9900
C74B C75B 1.541(2)
C74B H74C 0.9900
C74B H74D 0.9900
C75B H75C 0.9900
C75B H75D 0.9900
O81A C85A 1.424(2)
O81A C82A 1.425(2)
C82A C83A 1.540(2)
C82A H82A 0.9900
C82A H82B 0.9900
C83A C84A 1.542(2)
C83A H83A 0.9900
C83A H83B 0.9900
C84A C85A 1.534(2)
C84A H84A 0.9900
C84A H84B 0.9900
C85A H85A 0.9900
C85A H85B 0.9900
O81B C82B 1.426(2)
O81B C85B 1.430(2)
C82B C83B 1.536(2)
C82B H82C 0.9900
C82B H82D 0.9900
C83B C84B 1.540(2)
C83B H83C 0.9900
C83B H83D 0.9900
C84B C85B 1.539(2)
C84B H84C 0.9900
C84B H84D 0.9900
C85B H85C 0.9900
C85B H85D 0.9900
O91A C92A 1.419(2)
O91A C95A 1.424(2)
C92A C93A 1.536(2)
C92A H92A 0.9900
C92A H92B 0.9900
C93A C94A 1.541(2)
C93A H93A 0.9900
C93A H93B 0.9900
C94A C95A 1.539(2)
C94A H94A 0.9900
C94A H94B 0.9900
C95A H95A 0.9900
C95A H95B 0.9900
O91B C92B 1.427(2)
O91B C95B 1.430(2)
C92B C93B 1.537(2)
C92B H92C 0.9900
C92B H92D 0.9900
C93B C94B 1.540(2)
C93B H93C 0.9900
C93B H93D 0.9900
C94B C95B 1.541(2)
C94B H94C 0.9900
C94B H94D 0.9900
C95B H95C 0.9900
C95B H95D 0.9900
O101 C105 1.4219(19)
O101 C102 1.4273(19)
C102 C103 1.537(2)
C102 H10A 0.9900
C102 H10B 0.9900
C103 C104 1.541(2)
C103 H10C 0.9900
C103 H10D 0.9900
C104 C105 1.536(2)
C104 H10E 0.9900
C104 H10F 0.9900
C105 H10G 0.9900
C105 H10H 0.9900
O111 C112 1.421(5)
O111 C115 1.426(5)
C112 C113 1.518(6)
C112 H11A 0.9900
C112 H11B 0.9900
C113 C114 1.498(6)
C113 H11C 0.9900
C113 H11D 0.9900
C114 C115 1.519(6)
C114 H11E 0.9900
C114 H11F 0.9900
C115 H11G 0.9900
C115 H11H 0.9900

loop_
_geom_torsion_atom_site_label_1
_geom_torsion_atom_site_label_2
_geom_torsion_atom_site_label_3
_geom_torsion_atom_site_label_4
_geom_torsion
O61A Li1 Li2 O71B -0.4(6)
O51 Li1 Li2 O71B -172.3(10)
O61B Li1 Li2 O71B 1.6(4)
C11 Li1 Li2 O71B -115.5(4)
C31 Li1 Li2 O71B 103.6(3)
O61A Li1 Li2 O71A 0.8(6)
O51 Li1 Li2 O71A -171.0(10)
O61B Li1 Li2 O71A 2.9(4)
C11 Li1 Li2 O71A -114.3(3)
C31 Li1 Li2 O71A 104.8(3)
O61A Li1 Li2 C11 115.1(5)
O51 Li1 Li2 C11 -56.7(11)
O61B Li1 Li2 C11 117.2(4)
C31 Li1 Li2 C11 -140.9(3)
O61A Li1 Li2 C21 171.7(5)
O51 Li1 Li2 C21 -0.2(14)
O61B Li1 Li2 C21 173.7(4)
C11 Li1 Li2 C21 56.6(4)
C31 Li1 Li2 C21 -84.3(4)
O61A Li1 Li2 C31 -104.0(5)
O51 Li1 Li2 C31 84.2(11)
O61B Li1 Li2 C31 -101.9(3)
C11 Li1 Li2 C31 140.9(3)
O61A Li1 Li2 Li3 -124.1(5)
O51 Li1 Li2 Li3 64.0(12)
O61B Li1 Li2 Li3 -122.1(4)
C11 Li1 Li2 Li3 120.8(4)
C31 Li1 Li2 Li3 -20.1(3)
O61A Li1 Li2 Cr2 131.2(5)
O51 Li1 Li2 Cr2 -40.7(11)
O61B Li1 Li2 Cr2 133.2(3)
C11 Li1 Li2 Cr2 16.1(2)
C31 Li1 Li2 Cr2 -124.8(3)
C15 Cr2 Li2 O71B 136.8(4)
C26 Cr2 Li2 O71B -118.0(5)
C23 Cr2 Li2 O71B -39.5(5)
C24 Cr2 Li2 O71B -69.2(5)
C14 Cr2 Li2 O71B 94.7(5)
C25 Cr2 Li2 O71B -112.6(4)
C13 Cr2 Li2 O71B 63.5(5)
C16 Cr2 Li2 O71B 141.2(5)
C12 Cr2 Li2 O71B 69.3(4)
C22 Cr2 Li2 O71B -47.0(4)
C11 Cr2 Li2 O71B 110.8(5)
C21 Cr2 Li2 O71B -88.9(5)
C15 Cr2 Li2 O71A 125.7(6)
C26 Cr2 Li2 O71A -129.1(6)
C23 Cr2 Li2 O71A -50.7(6)
C24 Cr2 Li2 O71A -80.4(7)
C14 Cr2 Li2 O71A 83.6(7)
C25 Cr2 Li2 O71A -123.7(6)
C13 Cr2 Li2 O71A 52.3(6)
C16 Cr2 Li2 O71A 130.1(6)
C12 Cr2 Li2 O71A 58.1(6)
C22 Cr2 Li2 O71A -58.1(6)
C11 Cr2 Li2 O71A 99.6(6)
C21 Cr2 Li2 O71A -100.0(7)
C15 Cr2 Li2 C11 26.0(2)
C26 Cr2 Li2 C11 131.3(2)
C23 Cr2 Li2 C11 -150.27(19)
C24 Cr2 Li2 C11 -180.0(2)
C14 Cr2 Li2 C11 -16.0(3)
C25 Cr2 Li2 C11 136.7(2)
C13 Cr2 Li2 C11 -47.3(2)
C16 Cr2 Li2 C11 30.46(19)
C12 Cr2 Li2 C11 -41.50(19)
C22 Cr2 Li2 C11 -157.7(2)
C21 Cr2 Li2 C11 160.4(3)
C15 Cr2 Li2 C21 -134.3(2)
C26 Cr2 Li2 C21 -29.10(19)
C23 Cr2 Li2 C21 49.4(2)
C24 Cr2 Li2 C21 19.6(3)
C14 Cr2 Li2 C21 -176.4(2)
C25 Cr2 Li2 C21 -23.7(2)
C13 Cr2 Li2 C21 152.3(2)
C16 Cr2 Li2 C21 -129.9(2)
C12 Cr2 Li2 C21 158.1(2)
C22 Cr2 Li2 C21 41.88(19)
C11 Cr2 Li2 C21 -160.4(3)
C15 Cr2 Li2 C31 -53.8(4)
C26 Cr2 Li2 C31 51.5(3)
C23 Cr2 Li2 C31 129.9(3)
C24 Cr2 Li2 C31 100.2(3)
C14 Cr2 Li2 C31 -95.8(4)
C25 Cr2 Li2 C31 56.8(4)
C13 Cr2 Li2 C31 -127.1(3)
C16 Cr2 Li2 C31 -49.3(3)
C12 Cr2 Li2 C31 -121.3(4)
C22 Cr2 Li2 C31 122.4(4)
C11 Cr2 Li2 C31 -79.8(3)
C21 Cr2 Li2 C31 80.6(3)
C15 Cr2 Li2 Li3 -108.5(3)
C26 Cr2 Li2 Li3 -3.2(2)
C23 Cr2 Li2 Li3 75.2(3)
C24 Cr2 Li2 Li3 45.5(3)
C14 Cr2 Li2 Li3 -150.5(3)
C25 Cr2 Li2 Li3 2.2(3)
C13 Cr2 Li2 Li3 178.2(2)
C16 Cr2 Li2 Li3 -104.0(3)
C12 Cr2 Li2 Li3 -176.0(3)
C22 Cr2 Li2 Li3 67.8(2)
C11 Cr2 Li2 Li3 -134.5(3)
C21 Cr2 Li2 Li3 25.9(2)
C15 Cr2 Li2 Li1 8.8(3)
C26 Cr2 Li2 Li1 114.0(3)
C23 Cr2 Li2 Li1 -167.5(2)
C24 Cr2 Li2 Li1 162.8(2)
C14 Cr2 Li2 Li1 -33.3(3)
C25 Cr2 Li2 Li1 119.4(3)
C13 Cr2 Li2 Li1 -64.6(3)
C16 Cr2 Li2 Li1 13.2(2)
C12 Cr2 Li2 Li1 -58.8(3)
C22 Cr2 Li2 Li1 -175.0(3)
C11 Cr2 Li2 Li1 -17.3(2)
C21 Cr2 Li2 Li1 143.1(3)
O71B Li2 Li3 C41 -70.9(9)
O71A Li2 Li3 C41 -63.2(10)
C11 Li2 Li3 C41 120.0(7)
C21 Li2 Li3 C41 -172.8(8)
C31 Li2 Li3 C41 36.1(7)
Li1 Li2 Li3 C41 57.4(9)
Cr2 Li2 Li3 C41 163.5(7)
O71B Li2 Li3 C21 101.9(4)
O71A Li2 Li3 C21 109.6(6)
C11 Li2 Li3 C21 -67.2(4)
C31 Li2 Li3 C21 -151.1(3)
Li1 Li2 Li3 C21 -129.8(4)
Cr2 Li2 Li3 C21 -23.77(19)
O71B Li2 Li3 C31 -107.0(4)
O71A Li2 Li3 C31 -99.3(5)
C11 Li2 Li3 C31 83.8(4)
C21 Li2 Li3 C31 151.1(3)
Li1 Li2 Li3 C31 21.3(3)
Cr2 Li2 Li3 C31 127.3(3)
O71B Li2 Li3 C32 -136.2(4)
O71A Li2 Li3 C32 -128.5(5)
C11 Li2 Li3 C32 54.7(4)
C21 Li2 Li3 C32 121.9(3)
C31 Li2 Li3 C32 -29.16(15)
Li1 Li2 Li3 C32 -7.9(3)
Cr2 Li2 Li3 C32 98.1(2)
O71B Li2 Li3 C42 -134.6(6)
O71A Li2 Li3 C42 -126.9(7)
C11 Li2 Li3 C42 56.2(8)
C21 Li2 Li3 C42 123.5(6)
C31 Li2 Li3 C42 -27.6(5)
Li1 Li2 Li3 C42 -6.3(7)
Cr2 Li2 Li3 C42 99.7(6)
O71B Li2 Li3 Cr1 -105.8(4)
O71A Li2 Li3 Cr1 -98.1(5)
C11 Li2 Li3 Cr1 85.0(4)
C21 Li2 Li3 Cr1 152.3(3)
C31 Li2 Li3 Cr1 1.23(19)
Li1 Li2 Li3 Cr1 22.5(4)
Cr2 Li2 Li3 Cr1 128.5(2)
O71B Li2 Li3 Li4 32.7(8)
O71A Li2 Li3 Li4 40.4(9)
C11 Li2 Li3 Li4 -136.5(6)
C21 Li2 Li3 Li4 -69.2(6)
C31 Li2 Li3 Li4 139.7(7)
Li1 Li2 Li3 Li4 161.0(5)
Cr2 Li2 Li3 Li4 -93.0(6)
C43 Cr1 Li3 C41 46.2(2)
C33 Cr1 Li3 C41 147.31(19)
C45 Cr1 Li3 C41 -27.0(2)
C44 Cr1 Li3 C41 14.0(3)
C35 Cr1 Li3 C41 -139.68(18)
C36 Cr1 Li3 C41 -133.4(2)
C34 Cr1 Li3 C41 176.52(18)
C46 Cr1 Li3 C41 -31.34(18)
C32 Cr1 Li3 C41 155.8(2)
C42 Cr1 Li3 C41 41.36(18)
C31 Cr1 Li3 C41 -161.4(3)
C43 Cr1 Li3 C21 -96.4(7)
C33 Cr1 Li3 C21 4.7(7)
C45 Cr1 Li3 C21 -169.6(6)
C44 Cr1 Li3 C21 -128.6(6)
C35 Cr1 Li3 C21 77.7(7)
C36 Cr1 Li3 C21 84.0(7)
C34 Cr1 Li3 C21 33.9(8)
C46 Cr1 Li3 C21 -173.9(7)
C32 Cr1 Li3 C21 13.3(6)
C42 Cr1 Li3 C21 -101.2(7)
C41 Cr1 Li3 C21 -142.6(8)
C31 Cr1 Li3 C21 56.1(6)
C43 Cr1 Li3 C31 -152.48(18)
C33 Cr1 Li3 C31 -51.3(2)
C45 Cr1 Li3 C31 134.33(18)
C44 Cr1 Li3 C31 175.34(18)
C35 Cr1 Li3 C31 21.7(2)
C36 Cr1 Li3 C31 27.96(17)
C34 Cr1 Li3 C31 -22.1(3)
C46 Cr1 Li3 C31 130.0(2)
C32 Cr1 Li3 C31 -42.80(17)
C42 Cr1 Li3 C31 -157.3(2)
C41 Cr1 Li3 C31 161.4(3)
C43 Cr1 Li3 Li2 -153.9(3)
C33 Cr1 Li3 Li2 -52.7(3)
C45 Cr1 Li3 Li2 132.9(3)
C44 Cr1 Li3 Li2 174.0(2)
C35 Cr1 Li3 Li2 20.3(3)
C36 Cr1 Li3 Li2 26.6(3)
C34 Cr1 Li3 Li2 -23.5(4)
C46 Cr1 Li3 Li2 128.6(3)
C32 Cr1 Li3 Li2 -44.2(2)
C42 Cr1 Li3 Li2 -158.7(3)
C41 Cr1 Li3 Li2 160.0(4)
C31 Cr1 Li3 Li2 -1.4(2)
C43 Cr1 Li3 C32 -109.68(16)
C33 Cr1 Li3 C32 -8.52(17)
C45 Cr1 Li3 C32 177.13(15)
C44 Cr1 Li3 C32 -141.85(18)
C35 Cr1 Li3 C32 64.49(19)
C36 Cr1 Li3 C32 70.76(15)
C34 Cr1 Li3 C32 20.7(2)
C46 Cr1 Li3 C32 172.82(17)
C42 Cr1 Li3 C32 -114.48(18)
C41 Cr1 Li3 C32 -155.8(2)
C31 Cr1 Li3 C32 42.80(17)
C43 Cr1 Li3 C42 4.80(17)
C33 Cr1 Li3 C42 105.95(15)
C45 Cr1 Li3 C42 -68.40(17)
C44 Cr1 Li3 C42 -27.4(2)
C35 Cr1 Li3 C42 178.96(15)
C36 Cr1 Li3 C42 -174.77(16)
C34 Cr1 Li3 C42 135.16(19)
C46 Cr1 Li3 C42 -72.70(15)
C32 Cr1 Li3 C42 114.48(18)
C41 Cr1 Li3 C42 -41.36(18)
C31 Cr1 Li3 C42 157.3(2)
C43 Cr1 Li3 Li4 46.0(2)
C33 Cr1 Li3 Li4 147.2(2)
C45 Cr1 Li3 Li4 -27.2(3)
C44 Cr1 Li3 Li4 13.8(3)
C35 Cr1 Li3 Li4 -139.8(2)
C36 Cr1 Li3 Li4 -133.6(2)
C34 Cr1 Li3 Li4 176.4(2)
C46 Cr1 Li3 Li4 -31.5(2)
C32 Cr1 Li3 Li4 155.7(3)
C42 Cr1 Li3 Li4 41.2(2)
C41 Cr1 Li3 Li4 -0.1(2)
C31 Cr1 Li3 Li4 -161.5(3)
C41 Li3 Li4 O91B -120.0(7)
C21 Li3 Li4 O91B 42.7(7)
C31 Li3 Li4 O91B -142.4(7)
Li2 Li3 Li4 O91B 99.2(8)
C32 Li3 Li4 O91B -96.0(7)
C42 Li3 Li4 O91B -88.4(6)
Cr1 Li3 Li4 O91B -119.8(6)
C41 Li3 Li4 O81A 153.8(5)
C21 Li3 Li4 O81A -43.4(4)
C31 Li3 Li4 O81A 131.4(5)
Li2 Li3 Li4 O81A 13.0(8)
C32 Li3 Li4 O81A 177.9(4)
C42 Li3 Li4 O81A -174.6(4)
Cr1 Li3 Li4 O81A 154.0(3)
C41 Li3 Li4 O101 26.0(6)
C21 Li3 Li4 O101 -171.3(6)
C31 Li3 Li4 O101 3.5(10)
Li2 Li3 Li4 O101 -114.9(7)
C32 Li3 Li4 O101 50.0(9)
C42 Li3 Li4 O101 57.6(7)
Cr1 Li3 Li4 O101 26.1(7)
C41 Li3 Li4 O91A -104.1(4)
C21 Li3 Li4 O91A 58.6(4)
C31 Li3 Li4 O91A -126.5(5)
Li2 Li3 Li4 O91A 115.1(7)
C32 Li3 Li4 O91A -80.1(5)
C42 Li3 Li4 O91A -72.5(4)
Cr1 Li3 Li4 O91A -103.9(4)
C41 Li3 Li4 O81B 137.1(5)
C21 Li3 Li4 O81B -60.2(4)
C31 Li3 Li4 O81B 114.7(5)
Li2 Li3 Li4 O81B -3.8(8)
C32 Li3 Li4 O81B 161.1(4)
C42 Li3 Li4 O81B 168.7(4)
Cr1 Li3 Li4 O81B 137.3(3)
C21 Li3 Li4 C41 162.7(4)
C31 Li3 Li4 C41 -22.4(5)
Li2 Li3 Li4 C41 -140.8(7)
C32 Li3 Li4 C41 24.0(4)
C42 Li3 Li4 C41 31.61(19)
Cr1 Li3 Li4 C41 0.2(2)
O61A Li1 C11 C12 -5.7(9)
O51 Li1 C11 C12 -113.9(5)
O61B Li1 C11 C12 10.4(8)
C31 Li1 C11 C12 116.2(4)
Li2 Li1 C11 C12 84.7(5)
O61A Li1 C11 C16 152.2(6)
O51 Li1 C11 C16 44.0(4)
O61B Li1 C11 C16 168.3(5)
C31 Li1 C11 C16 -85.9(4)
Li2 Li1 C11 C16 -117.4(3)
O61A Li1 C11 Li2 -90.4(7)
O51 Li1 C11 Li2 161.4(4)
O61B Li1 C11 Li2 -74.2(5)
C31 Li1 C11 Li2 31.5(3)
O61A Li1 C11 Cr2 -130.9(6)
O51 Li1 C11 Cr2 121.0(5)
O61B Li1 C11 Cr2 -114.7(5)
C31 Li1 C11 Cr2 -8.9(7)
Li2 Li1 C11 Cr2 -40.5(5)
O71B Li2 C11 C12 -37.0(5)
O71A Li2 C11 C12 -46.4(6)
C21 Li2 C11 C12 81.0(3)
C31 Li2 C11 C12 -170.1(3)
Li3 Li2 C11 C12 130.4(4)
Li1 Li2 C11 C12 -134.9(3)
Cr2 Li2 C11 C12 66.2(2)
O71B Li2 C11 C16 -161.7(5)
O71A Li2 C11 C16 -171.1(6)
C21 Li2 C11 C16 -43.8(4)
C31 Li2 C11 C16 65.2(4)
Li3 Li2 C11 C16 5.6(6)
Li1 Li2 C11 C16 100.3(4)
Cr2 Li2 C11 C16 -58.6(3)
O71B Li2 C11 Li1 98.0(5)
O71A Li2 C11 Li1 88.5(6)
C21 Li2 C11 Li1 -144.1(3)
C31 Li2 C11 Li1 -35.2(3)
Li3 Li2 C11 Li1 -94.7(4)
Cr2 Li2 C11 Li1 -158.9(3)
O71B Li2 C11 Cr2 -103.1(5)
O71A Li2 C11 Cr2 -112.6(6)
C21 Li2 C11 Cr2 14.8(2)
C31 Li2 C11 Cr2 123.7(3)
Li3 Li2 C11 Cr2 64.2(4)
Li1 Li2 C11 Cr2 158.9(3)
C15 Cr2 C11 C12 101.2(2)
C26 Cr2 C11 C12 -154.8(2)
C23 Cr2 C11 C12 -54.0(3)
C14 Cr2 C11 C12 64.1(2)
C25 Cr2 C11 C12 177.0(2)
C13 Cr2 C11 C12 26.9(2)
C16 Cr2 C11 C12 128.4(3)
C22 Cr2 C11 C12 -82.5(2)
C21 Cr2 C11 C12 -118.4(2)
C15 Cr2 C11 C16 -27.2(2)
C26 Cr2 C11 C16 76.8(2)
C23 Cr2 C11 C16 177.6(2)
C14 Cr2 C11 C16 -64.4(2)
C25 Cr2 C11 C16 48.6(3)
C13 Cr2 C11 C16 -101.5(2)
C12 Cr2 C11 C16 -128.4(3)
C22 Cr2 C11 C16 149.1(2)
C21 Cr2 C11 C16 113.2(2)
C15 Cr2 C11 Li1 -116.9(6)
C26 Cr2 C11 Li1 -12.9(6)
C23 Cr2 C11 Li1 87.9(6)
C14 Cr2 C11 Li1 -154.0(6)
C25 Cr2 C11 Li1 -41.1(6)
C13 Cr2 C11 Li1 168.8(6)
C16 Cr2 C11 Li1 -89.7(6)
C12 Cr2 C11 Li1 141.9(6)
C22 Cr2 C11 Li1 59.4(6)
C21 Cr2 C11 Li1 23.5(6)
C15 Cr2 C11 Li2 -155.0(2)
C26 Cr2 C11 Li2 -51.0(2)
C23 Cr2 C11 Li2 49.8(3)
C14 Cr2 C11 Li2 167.8(2)
C25 Cr2 C11 Li2 -79.2(3)
C13 Cr2 C11 Li2 130.7(2)
C16 Cr2 C11 Li2 -127.8(3)
C12 Cr2 C11 Li2 103.8(3)
C22 Cr2 C11 Li2 21.3(2)
C21 Cr2 C11 Li2 -14.7(2)
C16 C11 C12 C13 0.6(5)
Li1 C11 C12 C13 157.7(5)
Li2 C11 C12 C13 -129.6(4)
Cr2 C11 C12 C13 -51.3(4)
C16 C11 C12 Cr2 51.9(3)
Li1 C11 C12 Cr2 -151.0(5)
Li2 C11 C12 Cr2 -78.3(2)
C15 Cr2 C12 C13 67.2(3)
C26 Cr2 C12 C13 177.5(3)
C23 Cr2 C12 C13 -76.9(3)
C24 Cr2 C12 C13 -45.1(4)
C14 Cr2 C12 C13 29.5(3)
C16 Cr2 C12 C13 105.0(3)
C22 Cr2 C12 C13 -115.4(3)
C11 Cr2 C12 C13 136.7(4)
C21 Cr2 C12 C13 -153.5(3)
C15 Cr2 C12 C11 -69.5(2)
C26 Cr2 C12 C11 40.8(4)
C23 Cr2 C12 C11 146.4(2)
C24 Cr2 C12 C11 178.1(2)
C14 Cr2 C12 C11 -107.2(3)
C13 Cr2 C12 C11 -136.7(4)
C16 Cr2 C12 C11 -31.7(2)
C22 Cr2 C12 C11 107.9(2)
C21 Cr2 C12 C11 69.8(2)
C11 C12 C13 C14 -0.7(6)
Cr2 C12 C13 C14 -53.4(3)
C11 C12 C13 Cr2 52.7(4)
C15 Cr2 C13 C14 29.2(2)
C23 Cr2 C13 C14 -113.9(3)
C24 Cr2 C13 C14 -75.5(3)
C25 Cr2 C13 C14 -44.9(4)
C16 Cr2 C13 C14 67.4(3)
C12 Cr2 C13 C14 132.2(4)
C22 Cr2 C13 C14 -151.4(2)
C11 Cr2 C13 C14 105.5(3)
C21 Cr2 C13 C14 176.2(3)
C15 Cr2 C13 C12 -103.1(3)
C23 Cr2 C13 C12 113.8(3)
C24 Cr2 C13 C12 152.3(3)
C14 Cr2 C13 C12 -132.2(4)
C25 Cr2 C13 C12 -177.1(3)
C16 Cr2 C13 C12 -64.8(3)
C22 Cr2 C13 C12 76.4(3)
C11 Cr2 C13 C12 -26.8(2)
C21 Cr2 C13 C12 44.0(4)
C12 C13 C14 C15 1.0(6)
Cr2 C13 C14 C15 -52.7(3)
C12 C13 C14 Cr2 53.7(3)
C26 Cr2 C14 C15 -46.5(3)
C23 Cr2 C14 C15 -150.5(2)
C24 Cr2 C14 C15 -113.6(2)
C25 Cr2 C14 C15 -75.5(2)
C13 Cr2 C14 C15 132.7(4)
C16 Cr2 C14 C15 29.9(2)
C12 Cr2 C14 C15 103.2(2)
C22 Cr2 C14 C15 -177.8(2)
C11 Cr2 C14 C15 66.7(2)
C15 Cr2 C14 C13 -132.7(4)
C26 Cr2 C14 C13 -179.2(2)
C23 Cr2 C14 C13 76.8(3)
C24 Cr2 C14 C13 113.7(3)
C25 Cr2 C14 C13 151.7(2)
C16 Cr2 C14 C13 -102.8(3)
C12 Cr2 C14 C13 -29.5(2)
C22 Cr2 C14 C13 49.5(4)
C11 Cr2 C14 C13 -66.0(3)
C13 C14 C15 C16 -1.2(6)
Cr2 C14 C15 C16 -54.1(3)
C13 C14 C15 Cr2 52.9(4)
C26 Cr2 C15 C14 150.4(2)
C23 Cr2 C15 C14 49.0(3)
C24 Cr2 C15 C14 75.6(2)
C25 Cr2 C15 C14 112.9(2)
C13 Cr2 C15 C14 -29.3(2)
C16 Cr2 C15 C14 -131.9(3)
C12 Cr2 C15 C14 -67.1(2)
C11 Cr2 C15 C14 -104.9(2)
C21 Cr2 C15 C14 -179.6(2)
C26 Cr2 C15 C16 -77.7(2)
C23 Cr2 C15 C16 -179.1(2)
C24 Cr2 C15 C16 -152.5(2)
C14 Cr2 C15 C16 131.9(3)
C25 Cr2 C15 C16 -115.2(2)
C13 Cr2 C15 C16 102.7(2)
C12 Cr2 C15 C16 64.9(2)
C11 Cr2 C15 C16 27.0(2)
C21 Cr2 C15 C16 -47.7(3)
C14 C15 C16 C11 1.1(6)
Cr2 C15 C16 C11 -53.0(3)
C14 C15 C16 Cr2 54.1(3)
C12 C11 C16 C15 -0.8(5)
Li1 C11 C16 C15 -164.1(4)
Li2 C11 C16 C15 117.7(4)
Cr2 C11 C16 C15 51.4(3)
C12 C11 C16 Cr2 -52.1(3)
Li1 C11 C16 Cr2 144.5(3)
Li2 C11 C16 Cr2 66.4(3)
C26 Cr2 C16 C15 111.3(2)
C24 Cr2 C16 C15 45.0(3)
C14 Cr2 C16 C15 -29.6(2)
C25 Cr2 C16 C15 73.8(3)
C13 Cr2 C16 C15 -67.5(2)
C12 Cr2 C16 C15 -104.9(3)
C22 Cr2 C16 C15 174.9(2)
C11 Cr2 C16 C15 -136.5(3)
C21 Cr2 C16 C15 149.2(2)
C15 Cr2 C16 C11 136.5(3)
C26 Cr2 C16 C11 -112.2(2)
C24 Cr2 C16 C11 -178.5(2)
C14 Cr2 C16 C11 106.9(2)
C25 Cr2 C16 C11 -149.8(2)
C13 Cr2 C16 C11 69.0(2)
C12 Cr2 C16 C11 31.6(2)
C22 Cr2 C16 C11 -48.6(3)
C21 Cr2 C16 C11 -74.3(2)
C41 Li3 C21 C22 103.0(8)
C31 Li3 C21 C22 -97.2(6)
Li2 Li3 C21 C22 -70.7(5)
C32 Li3 C21 C22 -130.4(5)
C42 Li3 C21 C22 147.1(5)
Cr1 Li3 C21 C22 -140.2(6)
Li4 Li3 C21 C22 79.3(6)
C41 Li3 C21 C26 -66.6(7)
C31 Li3 C21 C26 93.2(4)
Li2 Li3 C21 C26 119.8(3)
C32 Li3 C21 C26 60.0(3)
C42 Li3 C21 C26 -22.4(5)
Cr1 Li3 C21 C26 50.3(7)
Li4 Li3 C21 C26 -90.2(3)
C41 Li3 C21 Li2 173.7(7)
C31 Li3 C21 Li2 -26.5(3)
C32 Li3 C21 Li2 -59.8(3)
C42 Li3 C21 Li2 -142.2(4)
Cr1 Li3 C21 Li2 -69.5(7)
Li4 Li3 C21 Li2 150.0(3)
C41 Li3 C21 Cr2 -137.4(6)
C31 Li3 C21 Cr2 22.4(5)
Li2 Li3 C21 Cr2 48.9(4)
C32 Li3 C21 Cr2 -10.9(5)
C42 Li3 C21 Cr2 -93.3(5)
Cr1 Li3 C21 Cr2 -20.6(9)
Li4 Li3 C21 Cr2 -161.1(3)
O71B Li2 C21 C22 48.2(4)
O71A Li2 C21 C22 45.7(4)
C11 Li2 C21 C22 -81.4(3)
C31 Li2 C21 C22 170.1(3)
Li3 Li2 C21 C22 145.2(3)
Li1 Li2 C21 C22 -124.2(5)
Cr2 Li2 C21 C22 -66.6(2)
O71B Li2 C21 C26 171.3(3)
O71A Li2 C21 C26 168.8(3)
C11 Li2 C21 C26 41.7(4)
C31 Li2 C21 C26 -66.8(4)
Li3 Li2 C21 C26 -91.7(4)
Li1 Li2 C21 C26 -1.1(6)
Cr2 Li2 C21 C26 56.5(3)
O71B Li2 C21 Li3 -97.0(3)
O71A Li2 C21 Li3 -99.5(4)
C11 Li2 C21 Li3 133.4(3)
C31 Li2 C21 Li3 24.9(3)
Li1 Li2 C21 Li3 90.6(5)
Cr2 Li2 C21 Li3 148.2(3)
O71B Li2 C21 Cr2 114.8(3)
O71A Li2 C21 Cr2 112.4(3)
C11 Li2 C21 Cr2 -14.8(2)
C31 Li2 C21 Cr2 -123.3(3)
Li3 Li2 C21 Cr2 -148.2(3)
Li1 Li2 C21 Cr2 -57.6(4)
C15 Cr2 C21 C22 -177.9(2)
C26 Cr2 C21 C22 -128.3(3)
C23 Cr2 C21 C22 -26.7(2)
C24 Cr2 C21 C22 -63.7(2)
C25 Cr2 C21 C22 -101.0(2)
C13 Cr2 C21 C22 52.7(3)
C16 Cr2 C21 C22 152.9(2)
C12 Cr2 C21 C22 80.3(3)
C11 Cr2 C21 C22 116.0(2)
C15 Cr2 C21 C26 -49.6(3)
C23 Cr2 C21 C26 101.6(2)
C24 Cr2 C21 C26 64.6(2)
C25 Cr2 C21 C26 27.3(2)
C13 Cr2 C21 C26 -179.0(3)
C16 Cr2 C21 C26 -78.8(2)
C12 Cr2 C21 C26 -151.4(2)
C22 Cr2 C21 C26 128.3(3)
C11 Cr2 C21 C26 -115.7(2)
C15 Cr2 C21 Li3 36.3(5)
C26 Cr2 C21 Li3 85.9(4)
C23 Cr2 C21 Li3 -172.5(4)
C24 Cr2 C21 Li3 150.4(4)
C25 Cr2 C21 Li3 113.1(4)
C13 Cr2 C21 Li3 -93.1(4)
C16 Cr2 C21 Li3 7.1(4)
C12 Cr2 C21 Li3 -65.6(4)
C22 Cr2 C21 Li3 -145.8(5)
C11 Cr2 C21 Li3 -29.9(4)
C15 Cr2 C21 Li2 80.6(3)
C26 Cr2 C21 Li2 130.2(3)
C23 Cr2 C21 Li2 -128.2(2)
C24 Cr2 C21 Li2 -165.2(2)
C25 Cr2 C21 Li2 157.4(2)
C13 Cr2 C21 Li2 -48.8(3)
C16 Cr2 C21 Li2 51.4(2)
C12 Cr2 C21 Li2 -21.2(2)
C22 Cr2 C21 Li2 -101.5(3)
C11 Cr2 C21 Li2 14.5(2)
C26 C21 C22 C23 -0.9(6)
Li3 C21 C22 C23 -169.9(4)
Li2 C21 C22 C23 129.1(4)
Cr2 C21 C22 C23 50.7(4)
C26 C21 C22 Cr2 -51.5(3)
Li3 C21 C22 Cr2 139.5(5)
Li2 C21 C22 Cr2 78.4(2)
C26 Cr2 C22 C23 -105.5(3)
C24 Cr2 C22 C23 -29.5(2)
C14 Cr2 C22 C23 43.0(4)
C25 Cr2 C22 C23 -67.8(2)
C13 Cr2 C22 C23 74.2(3)
C16 Cr2 C22 C23 -179.4(2)
C12 Cr2 C22 C23 112.2(2)
C11 Cr2 C22 C23 150.9(2)
C21 Cr2 C22 C23 -137.3(3)
C26 Cr2 C22 C21 31.8(2)
C23 Cr2 C22 C21 137.3(3)
C24 Cr2 C22 C21 107.8(3)
C14 Cr2 C22 C21 -179.7(2)
C25 Cr2 C22 C21 69.5(2)
C13 Cr2 C22 C21 -148.5(2)
C16 Cr2 C22 C21 -42.1(3)
C12 Cr2 C22 C21 -110.5(2)
C11 Cr2 C22 C21 -71.8(2)
C21 C22 C23 C24 1.4(6)
Cr2 C22 C23 C24 53.7(3)
C21 C22 C23 Cr2 -52.3(4)
C15 Cr2 C23 C24 42.4(3)
C26 Cr2 C23 C24 -68.0(2)
C14 Cr2 C23 C24 72.8(3)
C25 Cr2 C23 C24 -30.0(2)
C13 Cr2 C23 C24 110.8(2)
C12 Cr2 C23 C24 148.7(2)
C22 Cr2 C23 C24 -132.3(3)
C11 Cr2 C23 C24 -178.6(2)
C21 Cr2 C23 C24 -106.0(2)
C15 Cr2 C23 C22 174.7(3)
C26 Cr2 C23 C22 64.3(2)
C24 Cr2 C23 C22 132.3(3)
C14 Cr2 C23 C22 -154.9(2)
C25 Cr2 C23 C22 102.3(2)
C13 Cr2 C23 C22 -117.0(2)
C12 Cr2 C23 C22 -79.0(2)
C11 Cr2 C23 C22 -46.3(3)
C21 Cr2 C23 C22 26.3(2)
C22 C23 C24 C25 -0.4(6)
Cr2 C23 C24 C25 53.7(3)
C22 C23 C24 Cr2 -54.1(3)
C15 Cr2 C24 C23 -154.3(2)
C26 Cr2 C24 C23 102.3(2)
C14 Cr2 C24 C23 -116.9(2)
C25 Cr2 C24 C23 131.6(3)
C13 Cr2 C24 C23 -79.5(3)
C16 Cr2 C24 C23 177.5(2)
C12 Cr2 C24 C23 -51.4(3)
C22 Cr2 C24 C23 29.5(2)
C21 Cr2 C24 C23 65.6(2)
C15 Cr2 C24 C25 74.2(3)
C26 Cr2 C24 C25 -29.3(2)
C23 Cr2 C24 C25 -131.6(3)
C14 Cr2 C24 C25 111.5(3)
C13 Cr2 C24 C25 149.0(3)
C16 Cr2 C24 C25 45.9(3)
C12 Cr2 C24 C25 177.0(2)
C22 Cr2 C24 C25 -102.1(3)
C21 Cr2 C24 C25 -66.0(2)
C23 C24 C25 C26 -1.1(6)
Cr2 C24 C25 C26 52.5(3)
C23 C24 C25 Cr2 -53.6(3)
C15 Cr2 C25 C26 112.7(2)
C23 Cr2 C25 C26 -102.8(3)
C24 Cr2 C25 C26 -132.6(4)
C14 Cr2 C25 C26 149.9(2)
C13 Cr2 C25 C26 177.6(3)
C16 Cr2 C25 C26 75.4(3)
C22 Cr2 C25 C26 -64.8(2)
C11 Cr2 C25 C26 45.5(3)
C21 Cr2 C25 C26 -27.1(2)
C15 Cr2 C25 C24 -114.7(3)
C26 Cr2 C25 C24 132.6(4)
C23 Cr2 C25 C24 29.9(2)
C14 Cr2 C25 C24 -77.4(3)
C13 Cr2 C25 C24 -49.7(4)
C16 Cr2 C25 C24 -152.0(2)
C22 Cr2 C25 C24 67.9(2)
C11 Cr2 C25 C24 178.1(2)
C21 Cr2 C25 C24 105.6(3)
C24 C25 C26 C21 1.7(6)
Cr2 C25 C26 C21 54.3(3)
C24 C25 C26 Cr2 -52.6(3)
C22 C21 C26 C25 -0.7(5)
Li3 C21 C26 C25 172.5(3)
Li2 C21 C26 C25 -116.6(4)
Cr2 C21 C26 C25 -52.9(3)
C22 C21 C26 Cr2 52.1(3)
Li3 C21 C26 Cr2 -134.6(2)
Li2 C21 C26 Cr2 -63.8(3)
C15 Cr2 C26 C25 -75.8(3)
C23 Cr2 C26 C25 67.4(2)
C24 Cr2 C26 C25 29.4(2)
C14 Cr2 C26 C25 -47.4(3)
C16 Cr2 C26 C25 -114.0(2)
C12 Cr2 C26 C25 -177.0(3)
C22 Cr2 C26 C25 104.8(3)
C11 Cr2 C26 C25 -151.6(2)
C21 Cr2 C26 C25 136.3(3)
C15 Cr2 C26 C21 148.0(2)
C23 Cr2 C26 C21 -68.9(2)
C24 Cr2 C26 C21 -106.9(2)
C14 Cr2 C26 C21 176.4(2)
C25 Cr2 C26 C21 -136.3(3)
C16 Cr2 C26 C21 109.8(2)
C12 Cr2 C26 C21 46.7(3)
C22 Cr2 C26 C21 -31.5(2)
C11 Cr2 C26 C21 72.1(2)
C41 Li3 C31 C32 80.6(3)
C21 Li3 C31 C32 -88.9(3)
Li2 Li3 C31 C32 -115.2(3)
C42 Li3 C31 C32 50.6(3)
Cr1 Li3 C31 C32 66.30(19)
Li4 Li3 C31 C32 96.4(5)
C41 Li3 C31 C36 -40.9(4)
C21 Li3 C31 C36 149.6(3)
Li2 Li3 C31 C36 123.3(4)
C32 Li3 C31 C36 -121.5(4)
C42 Li3 C31 C36 -70.9(3)
Cr1 Li3 C31 C36 -55.2(3)
Li4 Li3 C31 C36 -25.1(7)
C41 Li3 C31 Cr1 14.3(2)
C21 Li3 C31 Cr1 -155.2(3)
Li2 Li3 C31 Cr1 178.5(2)
C32 Li3 C31 Cr1 -66.30(19)
C42 Li3 C31 Cr1 -15.72(15)
Li4 Li3 C31 Cr1 30.1(5)
C41 Li3 C31 Li2 -164.2(3)
C21 Li3 C31 Li2 26.3(3)
C32 Li3 C31 Li2 115.2(3)
C42 Li3 C31 Li2 165.8(3)
Cr1 Li3 C31 Li2 -178.5(2)
Li4 Li3 C31 Li2 -148.4(6)
C41 Li3 C31 Li1 171.8(3)
C21 Li3 C31 Li1 2.3(5)
Li2 Li3 C31 Li1 -24.0(4)
C32 Li3 C31 Li1 91.2(4)
C42 Li3 C31 Li1 141.8(3)
Cr1 Li3 C31 Li1 157.5(3)
Li4 Li3 C31 Li1 -172.4(4)
C43 Cr1 C31 C32 -50.0(3)
C33 Cr1 C31 C32 26.6(2)
C45 Cr1 C31 C32 -178.6(2)
C35 Cr1 C31 C32 101.0(2)
C36 Cr1 C31 C32 128.3(3)
C34 Cr1 C31 C32 64.0(2)
C46 Cr1 C31 C32 -149.9(2)
C42 Cr1 C31 C32 -77.4(2)
C41 Cr1 C31 C32 -113.0(2)
C43 Cr1 C31 C36 -178.4(2)
C33 Cr1 C31 C36 -101.7(2)
C45 Cr1 C31 C36 53.0(3)
C35 Cr1 C31 C36 -27.37(19)
C34 Cr1 C31 C36 -64.4(2)
C46 Cr1 C31 C36 81.8(2)
C32 Cr1 C31 C36 -128.3(3)
C42 Cr1 C31 C36 154.25(19)
C41 Cr1 C31 C36 118.7(2)
C43 Cr1 C31 Li3 49.4(3)
C33 Cr1 C31 Li3 126.1(2)
C45 Cr1 C31 Li3 -79.2(3)
C35 Cr1 C31 Li3 -159.6(2)
C36 Cr1 C31 Li3 -132.2(3)
C46 Cr1 C31 Li3 -50.4(2)
C32 Cr1 C31 Li3 99.4(3)
C42 Cr1 C31 Li3 22.0(2)
C41 Cr1 C31 Li3 -13.5(2)
C43 Cr1 C31 Li2 51.8(5)
C33 Cr1 C31 Li2 128.5(4)
C45 Cr1 C31 Li2 -76.8(4)
C35 Cr1 C31 Li2 -157.2(4)
C36 Cr1 C31 Li2 -129.8(5)
C34 Cr1 C31 Li2 165.8(4)
C46 Cr1 C31 Li2 -48.0(4)
C32 Cr1 C31 Li2 101.9(4)
C42 Cr1 C31 Li2 24.4(4)
C41 Cr1 C31 Li2 -11.1(4)
C43 Cr1 C31 Li1 -94.4(4)
C33 Cr1 C31 Li1 -17.7(4)
C45 Cr1 C31 Li1 137.0(4)
C35 Cr1 C31 Li1 56.6(4)
C36 Cr1 C31 Li1 84.0(4)
C34 Cr1 C31 Li1 19.6(4)
C46 Cr1 C31 Li1 165.8(4)
C32 Cr1 C31 Li1 -44.3(4)
C42 Cr1 C31 Li1 -121.7(4)
C41 Cr1 C31 Li1 -157.3(4)
O71B Li2 C31 C32 178.4(4)
O71A Li2 C31 C32 -171.3(5)
C11 Li2 C31 C32 -42.4(4)
C21 Li2 C31 C32 59.1(4)
Li3 Li2 C31 C32 83.5(3)
Li1 Li2 C31 C32 -74.5(3)
Cr2 Li2 C31 C32 8.2(4)
O71B Li2 C31 C36 -18.5(6)
O71A Li2 C31 C36 -8.1(7)
C11 Li2 C31 C36 120.7(3)
C21 Li2 C31 C36 -137.7(3)
Li3 Li2 C31 C36 -113.3(4)
Li1 Li2 C31 C36 88.7(4)
Cr2 Li2 C31 C36 171.4(3)
O71B Li2 C31 Li3 94.9(5)
O71A Li2 C31 Li3 105.2(6)
C11 Li2 C31 Li3 -125.9(3)
C21 Li2 C31 Li3 -24.4(3)
Li1 Li2 C31 Li3 -158.0(3)
Cr2 Li2 C31 Li3 -75.3(3)
O71B Li2 C31 Cr1 92.2(5)
O71A Li2 C31 Cr1 102.6(6)
C11 Li2 C31 Cr1 -128.6(3)
C21 Li2 C31 Cr1 -27.0(5)
Li3 Li2 C31 Cr1 -2.6(4)
Li1 Li2 C31 Cr1 -160.6(4)
Cr2 Li2 C31 Cr1 -77.9(5)
O71B Li2 C31 Li1 -107.2(5)
O71A Li2 C31 Li1 -96.8(6)
C11 Li2 C31 Li1 32.0(3)
C21 Li2 C31 Li1 133.6(3)
Li3 Li2 C31 Li1 158.0(3)
Cr2 Li2 C31 Li1 82.7(3)
O61A Li1 C31 C32 -144.7(6)
O51 Li1 C31 C32 -36.8(4)
O61B Li1 C31 C32 -157.4(4)
C11 Li1 C31 C32 87.2(3)
Li2 Li1 C31 C32 119.1(3)
O61A Li1 C31 C36 -31.8(6)
O51 Li1 C31 C36 76.1(4)
O61B Li1 C31 C36 -44.5(5)
C11 Li1 C31 C36 -159.8(3)
Li2 Li1 C31 C36 -128.0(3)
O61A Li1 C31 Li3 120.3(6)
O51 Li1 C31 Li3 -131.8(4)
O61B Li1 C31 Li3 107.6(4)
C11 Li1 C31 Li3 -7.7(5)
Li2 Li1 C31 Li3 24.1(4)
O61A Li1 C31 Cr1 -104.4(7)
O51 Li1 C31 Cr1 3.5(7)
O61B Li1 C31 Cr1 -117.1(5)
C11 Li1 C31 Cr1 127.5(4)
Li2 Li1 C31 Cr1 159.3(4)
O61A Li1 C31 Li2 96.2(6)
O51 Li1 C31 Li2 -155.9(5)
O61B Li1 C31 Li2 83.5(4)
C11 Li1 C31 Li2 -31.8(3)
C36 C31 C32 C33 0.8(5)
Li3 C31 C32 C33 -128.9(3)
Cr1 C31 C32 C33 -50.9(3)
Li2 C31 C32 C33 167.0(3)
Li1 C31 C32 C33 107.1(4)
C36 C31 C32 Cr1 51.7(2)
Li3 C31 C32 Cr1 -77.98(19)
Li2 C31 C32 Cr1 -142.1(3)
Li1 C31 C32 Cr1 158.0(2)
C36 C31 C32 Li3 129.7(3)
Cr1 C31 C32 Li3 77.98(19)
Li2 C31 C32 Li3 -64.1(3)
Li1 C31 C32 Li3 -124.0(3)
C43 Cr1 C32 C33 -72.3(2)
C44 Cr1 C32 C33 -43.0(3)
C35 Cr1 C32 C33 67.8(2)
C36 Cr1 C32 C33 105.6(2)
C34 Cr1 C32 C33 29.9(2)
C46 Cr1 C32 C33 -176.9(2)
C42 Cr1 C32 C33 -109.9(2)
C41 Cr1 C32 C33 -148.3(2)
C31 Cr1 C32 C33 137.3(3)
C43 Cr1 C32 C31 150.41(19)
C33 Cr1 C32 C31 -137.3(3)
C44 Cr1 C32 C31 179.6(2)
C35 Cr1 C32 C31 -69.5(2)
C36 Cr1 C32 C31 -31.69(19)
C34 Cr1 C32 C31 -107.4(2)
C46 Cr1 C32 C31 45.8(3)
C42 Cr1 C32 C31 112.8(2)
C41 Cr1 C32 C31 74.3(2)
C43 Cr1 C32 Li3 94.31(19)
C33 Cr1 C32 Li3 166.6(3)
C44 Cr1 C32 Li3 123.5(3)
C35 Cr1 C32 Li3 -125.60(18)
C36 Cr1 C32 Li3 -87.79(19)
C34 Cr1 C32 Li3 -163.5(2)
C46 Cr1 C32 Li3 -10.3(3)
C42 Cr1 C32 Li3 56.67(18)
C41 Cr1 C32 Li3 18.24(19)
C31 Cr1 C32 Li3 -56.1(2)
C41 Li3 C32 C33 1.1(5)
C21 Li3 C32 C33 -154.1(4)
C31 Li3 C32 C33 103.3(5)
Li2 Li3 C32 C33 156.5(4)
C42 Li3 C32 C33 -22.6(4)
Cr1 Li3 C32 C33 19.4(4)
Li4 Li3 C32 C33 -15.6(7)
C41 Li3 C32 C31 -102.2(3)
C21 Li3 C32 C31 102.6(3)
Li2 Li3 C32 C31 53.2(3)
C42 Li3 C32 C31 -125.9(3)
Cr1 Li3 C32 C31 -83.9(2)
Li4 Li3 C32 C31 -118.9(5)
C41 Li3 C32 Cr1 -18.29(19)
C21 Li3 C32 Cr1 -173.5(3)
C31 Li3 C32 Cr1 83.9(2)
Li2 Li3 C32 Cr1 137.1(2)
C42 Li3 C32 Cr1 -42.02(12)
Li4 Li3 C32 Cr1 -35.0(4)
C31 C32 C33 C34 -1.8(5)
Cr1 C32 C33 C34 -54.3(3)
Li3 C32 C33 C34 -73.9(5)
C31 C32 C33 Cr1 52.6(3)
Li3 C32 C33 Cr1 -19.5(4)
C43 Cr1 C33 C32 118.1(2)
C45 Cr1 C33 C32 -176.7(2)
C44 Cr1 C33 C32 155.1(2)
C35 Cr1 C33 C32 -102.2(2)
C36 Cr1 C33 C32 -64.3(2)
C34 Cr1 C33 C32 -131.7(3)
C42 Cr1 C33 C32 79.9(2)
C41 Cr1 C33 C32 48.3(3)
C31 Cr1 C33 C32 -26.4(2)
C43 Cr1 C33 C34 -110.3(2)
C45 Cr1 C33 C34 -45.0(3)
C44 Cr1 C33 C34 -73.2(2)
C35 Cr1 C33 C34 29.4(2)
C36 Cr1 C33 C34 67.4(2)
C32 Cr1 C33 C34 131.7(3)
C42 Cr1 C33 C34 -148.5(2)
C41 Cr1 C33 C34 180.0(2)
C31 Cr1 C33 C34 105.2(2)
C32 C33 C34 C35 1.5(5)
Cr1 C33 C34 C35 -52.8(3)
C32 C33 C34 Cr1 54.4(3)
C43 Cr1 C34 C35 -148.9(2)
C33 Cr1 C34 C35 132.3(3)
C45 Cr1 C34 C35 -74.0(2)
C44 Cr1 C34 C35 -110.9(2)
C36 Cr1 C34 C35 29.3(2)
C46 Cr1 C34 C35 -45.7(3)
C32 Cr1 C34 C35 102.4(2)
C42 Cr1 C34 C35 -178.1(2)
C31 Cr1 C34 C35 65.9(2)
C43 Cr1 C34 C33 78.8(2)
C45 Cr1 C34 C33 153.8(2)
C44 Cr1 C34 C33 116.8(2)
C35 Cr1 C34 C33 -132.3(3)
C36 Cr1 C34 C33 -103.0(2)
C46 Cr1 C34 C33 -178.0(2)
C32 Cr1 C34 C33 -29.9(2)
C42 Cr1 C34 C33 49.6(3)
C31 Cr1 C34 C33 -66.4(2)
C33 C34 C35 C36 -0.4(5)
Cr1 C34 C35 C36 -53.0(3)
C33 C34 C35 Cr1 52.6(3)
C43 Cr1 C35 C34 48.3(3)
C33 Cr1 C35 C34 -29.6(2)
C45 Cr1 C35 C34 116.2(2)
C44 Cr1 C35 C34 78.1(2)
C36 Cr1 C35 C34 -132.8(3)
C46 Cr1 C35 C34 153.5(2)
C32 Cr1 C35 C34 -67.7(2)
C41 Cr1 C35 C34 -175.8(2)
C31 Cr1 C35 C34 -105.7(2)
C43 Cr1 C35 C36 -178.8(2)
C33 Cr1 C35 C36 103.2(2)
C45 Cr1 C35 C36 -111.0(2)
C44 Cr1 C35 C36 -149.0(2)
C34 Cr1 C35 C36 132.8(3)
C46 Cr1 C35 C36 -73.6(2)
C32 Cr1 C35 C36 65.1(2)
C41 Cr1 C35 C36 -43.0(3)
C31 Cr1 C35 C36 27.12(19)
C34 C35 C36 C31 -0.6(5)
Cr1 C35 C36 C31 -53.7(3)
C34 C35 C36 Cr1 53.1(3)
C32 C31 C36 C35 0.5(5)
Li3 C31 C36 C35 113.5(4)
Cr1 C31 C36 C35 52.2(3)
Li2 C31 C36 C35 -163.0(3)
Li1 C31 C36 C35 -94.2(4)
C32 C31 C36 Cr1 -51.7(2)
Li3 C31 C36 Cr1 61.4(3)
Li2 C31 C36 Cr1 144.8(3)
Li1 C31 C36 Cr1 -146.4(3)
C33 Cr1 C36 C35 -67.1(2)
C45 Cr1 C36 C35 78.5(2)
C44 Cr1 C36 C35 48.5(3)
C34 Cr1 C36 C35 -29.1(2)
C46 Cr1 C36 C35 116.9(2)
C32 Cr1 C36 C35 -104.5(2)
C41 Cr1 C36 C35 154.40(19)
C31 Cr1 C36 C35 -136.1(3)
C33 Cr1 C36 C31 69.1(2)
C45 Cr1 C36 C31 -145.39(19)
C44 Cr1 C36 C31 -175.4(2)
C35 Cr1 C36 C31 136.1(3)
C34 Cr1 C36 C31 107.1(2)
C46 Cr1 C36 C31 -106.9(2)
C32 Cr1 C36 C31 31.67(19)
C42 Cr1 C36 C31 -42.9(3)
C41 Cr1 C36 C31 -69.5(2)
C21 Li3 C41 C46 -153.6(6)
C31 Li3 C41 C46 45.3(4)
Li2 Li3 C41 C46 14.5(9)
C32 Li3 C41 C46 76.3(3)
C42 Li3 C41 C46 125.3(4)
Cr1 Li3 C41 C46 59.5(2)
Li4 Li3 C41 C46 -120.7(4)
C21 Li3 C41 C42 81.0(7)
C31 Li3 C41 C42 -80.1(3)
Li2 Li3 C41 C42 -110.8(8)
C32 Li3 C41 C42 -49.1(3)
Cr1 Li3 C41 C42 -65.79(19)
Li4 Li3 C41 C42 114.0(3)
C21 Li3 C41 Li4 -33.0(7)
C31 Li3 C41 Li4 165.9(3)
Li2 Li3 C41 Li4 135.2(8)
C32 Li3 C41 Li4 -163.1(3)
C42 Li3 C41 Li4 -114.0(3)
Cr1 Li3 C41 Li4 -179.8(3)
C21 Li3 C41 Cr1 146.8(7)
C31 Li3 C41 Cr1 -14.3(2)
Li2 Li3 C41 Cr1 -45.0(8)
C32 Li3 C41 Cr1 16.74(17)
C42 Li3 C41 Cr1 65.79(19)
Li4 Li3 C41 Cr1 179.8(3)
O91B Li4 C41 C46 -152.2(5)
O81A Li4 C41 C46 88.1(6)
O101 Li4 C41 C46 -41.5(5)
O91A Li4 C41 C46 -148.1(3)
O81B Li4 C41 C46 68.7(5)
Li3 Li4 C41 C46 124.2(4)
O91B Li4 C41 C42 -19.1(7)
O81A Li4 C41 C42 -138.7(6)
O101 Li4 C41 C42 91.6(4)
O91A Li4 C41 C42 -14.9(4)
O81B Li4 C41 C42 -158.2(4)
Li3 Li4 C41 C42 -102.6(3)
O91B Li4 C41 Li3 83.6(6)
O81A Li4 C41 Li3 -36.1(6)
O101 Li4 C41 Li3 -165.7(4)
O91A Li4 C41 Li3 87.7(4)
O81B Li4 C41 Li3 -55.6(5)
C43 Cr1 C41 C46 101.9(2)
C33 Cr1 C41 C46 -178.1(2)
C45 Cr1 C41 C46 27.53(19)
C44 Cr1 C41 C46 64.6(2)
C35 Cr1 C41 C46 -49.2(3)
C36 Cr1 C41 C46 -76.4(2)
C32 Cr1 C41 C46 -148.85(19)
C42 Cr1 C41 C46 129.0(3)
C31 Cr1 C41 C46 -112.05(19)
C43 Cr1 C41 C42 -27.2(2)
C33 Cr1 C41 C42 52.8(3)
C45 Cr1 C41 C42 -101.5(2)
C44 Cr1 C41 C42 -64.4(2)
C35 Cr1 C41 C42 -178.3(2)
C36 Cr1 C41 C42 154.56(19)
C46 Cr1 C41 C42 -129.0(3)
C32 Cr1 C41 C42 82.1(2)
C31 Cr1 C41 C42 118.9(2)
C43 Cr1 C41 Li3 -132.0(2)
C33 Cr1 C41 Li3 -52.0(3)
C45 Cr1 C41 Li3 153.6(2)
C44 Cr1 C41 Li3 -169.2(2)
C35 Cr1 C41 Li3 76.9(3)
C36 Cr1 C41 Li3 49.7(2)
C46 Cr1 C41 Li3 126.1(3)
C32 Cr1 C41 Li3 -22.7(2)
C42 Cr1 C41 Li3 -104.8(3)
C31 Cr1 C41 Li3 14.1(2)
C46 C41 C42 C43 -0.4(5)
Li3 C41 C42 C43 129.2(3)
Li4 C41 C42 C43 -134.5(3)
Cr1 C41 C42 C43 51.2(3)
C46 C41 C42 Cr1 -51.6(2)
Li3 C41 C42 Cr1 77.9(2)
Li4 C41 C42 Cr1 174.3(3)
C46 C41 C42 Li3 -129.5(4)
Li4 C41 C42 Li3 96.4(3)
Cr1 C41 C42 Li3 -77.9(2)
C33 Cr1 C42 C43 78.0(2)
C45 Cr1 C42 C43 -67.4(2)
C44 Cr1 C42 C43 -29.6(2)
C36 Cr1 C42 C43 -178.8(2)
C34 Cr1 C42 C43 47.6(3)
C46 Cr1 C42 C43 -105.2(2)
C32 Cr1 C42 C43 116.5(2)
C41 Cr1 C42 C43 -136.5(3)
C31 Cr1 C42 C43 154.3(2)
C43 Cr1 C42 C41 136.5(3)
C33 Cr1 C42 C41 -145.5(2)
C45 Cr1 C42 C41 69.1(2)
C44 Cr1 C42 C41 106.9(2)
C36 Cr1 C42 C41 -42.3(3)
C34 Cr1 C42 C41 -175.9(2)
C46 Cr1 C42 C41 31.26(18)
C32 Cr1 C42 C41 -107.1(2)
C31 Cr1 C42 C41 -69.3(2)
C43 Cr1 C42 Li3 -172.5(3)
C33 Cr1 C42 Li3 -94.57(18)
C45 Cr1 C42 Li3 120.03(17)
C44 Cr1 C42 Li3 157.86(19)
C36 Cr1 C42 Li3 8.6(3)
C34 Cr1 C42 Li3 -124.9(2)
C46 Cr1 C42 Li3 82.24(17)
C32 Cr1 C42 Li3 -56.08(18)
C41 Cr1 C42 Li3 51.0(2)
C31 Cr1 C42 Li3 -18.28(19)
C41 Li3 C42 C43 -96.3(5)
C21 Li3 C42 C43 129.4(5)
C31 Li3 C42 C43 6.3(5)
Li2 Li3 C42 C43 29.7(8)
C32 Li3 C42 C43 31.3(4)
Cr1 Li3 C42 C43 -10.9(4)
Li4 Li3 C42 C43 -143.0(4)
C21 Li3 C42 C41 -134.3(5)
C31 Li3 C42 C41 102.6(3)
Li2 Li3 C42 C41 126.0(7)
C32 Li3 C42 C41 127.6(3)
Cr1 Li3 C42 C41 85.4(2)
Li4 Li3 C42 C41 -46.7(3)
C41 Li3 C42 Cr1 -85.4(2)
C21 Li3 C42 Cr1 140.2(4)
C31 Li3 C42 Cr1 17.17(17)
Li2 Li3 C42 Cr1 40.6(6)
C32 Li3 C42 Cr1 42.19(12)
Li4 Li3 C42 Cr1 -132.1(2)
C41 C42 C43 C44 1.2(5)
Cr1 C42 C43 C44 54.1(3)
Li3 C42 C43 C44 65.0(5)
C41 C42 C43 Cr1 -52.9(3)
Li3 C42 C43 Cr1 10.9(4)
C33 Cr1 C43 C44 116.6(2)
C45 Cr1 C43 C44 -29.32(19)
C35 Cr1 C43 C44 49.0(3)
C34 Cr1 C43 C44 78.3(2)
C46 Cr1 C43 C44 -67.4(2)
C32 Cr1 C43 C44 153.52(19)
C42 Cr1 C43 C44 -132.0(3)
C41 Cr1 C43 C44 -105.1(2)
C31 Cr1 C43 C44 -175.3(2)
C33 Cr1 C43 C42 -111.4(2)
C45 Cr1 C43 C42 102.7(2)
C44 Cr1 C43 C42 132.0(3)
C35 Cr1 C43 C42 -179.0(2)
C34 Cr1 C43 C42 -149.6(2)
C46 Cr1 C43 C42 64.6(2)
C32 Cr1 C43 C42 -74.5(2)
C41 Cr1 C43 C42 26.89(19)
C31 Cr1 C43 C42 -43.3(3)
C42 C43 C44 C45 -1.2(5)
Cr1 C43 C44 C45 53.0(3)
C42 C43 C44 Cr1 -54.1(3)
C33 Cr1 C44 C43 -73.5(2)
C45 Cr1 C44 C43 132.5(3)
C35 Cr1 C44 C43 -148.5(2)
C36 Cr1 C44 C43 -178.2(2)
C34 Cr1 C44 C43 -110.6(2)
C46 Cr1 C44 C43 103.0(2)
C32 Cr1 C44 C43 -46.0(3)
C42 Cr1 C44 C43 29.76(19)
C41 Cr1 C44 C43 66.4(2)
C43 Cr1 C44 C45 -132.5(3)
C33 Cr1 C44 C45 154.0(2)
C35 Cr1 C44 C45 79.0(2)
C36 Cr1 C44 C45 49.3(3)
C34 Cr1 C44 C45 116.8(2)
C46 Cr1 C44 C45 -29.50(19)
C32 Cr1 C44 C45 -178.5(2)
C42 Cr1 C44 C45 -102.8(2)
C41 Cr1 C44 C45 -66.1(2)
C43 C44 C45 C46 0.5(5)
Cr1 C44 C45 C46 53.2(3)
C43 C44 C45 Cr1 -52.8(3)
C43 Cr1 C45 C44 29.4(2)
C33 Cr1 C45 C44 -44.5(3)
C35 Cr1 C45 C44 -110.2(2)
C36 Cr1 C45 C44 -148.5(2)
C34 Cr1 C45 C44 -73.1(2)
C46 Cr1 C45 C44 132.5(3)
C42 Cr1 C45 C44 67.5(2)
C41 Cr1 C45 C44 105.3(2)
C31 Cr1 C45 C44 179.8(2)
C43 Cr1 C45 C46 -103.2(2)
C33 Cr1 C45 C46 -177.0(2)
C44 Cr1 C45 C46 -132.5(3)
C35 Cr1 C45 C46 117.2(2)
C36 Cr1 C45 C46 79.0(2)
C34 Cr1 C45 C46 154.4(2)
C42 Cr1 C45 C46 -65.1(2)
C41 Cr1 C45 C46 -27.18(19)
C31 Cr1 C45 C46 47.3(3)
C44 C45 C46 C41 0.4(5)
Cr1 C45 C46 C41 53.6(3)
C44 C45 C46 Cr1 -53.2(3)
C42 C41 C46 C45 -0.4(4)
Li3 C41 C46 C45 -119.6(4)
Li4 C41 C46 C45 132.6(3)
Cr1 C41 C46 C45 -52.0(3)
C42 C41 C46 Cr1 51.6(2)
Li3 C41 C46 Cr1 -67.6(3)
Li4 C41 C46 Cr1 -175.3(3)
C43 Cr1 C46 C45 67.1(2)
C44 Cr1 C46 C45 29.3(2)
C35 Cr1 C46 C45 -73.2(2)
C36 Cr1 C46 C45 -110.6(2)
C34 Cr1 C46 C45 -44.3(3)
C32 Cr1 C46 C45 -176.7(2)
C42 Cr1 C46 C45 104.7(2)
C41 Cr1 C46 C45 135.9(3)
C31 Cr1 C46 C45 -149.0(2)
C43 Cr1 C46 C41 -68.9(2)
C45 Cr1 C46 C41 -135.9(3)
C44 Cr1 C46 C41 -106.7(2)
C35 Cr1 C46 C41 150.83(19)
C36 Cr1 C46 C41 113.46(19)
C34 Cr1 C46 C41 179.8(2)
C32 Cr1 C46 C41 47.4(3)
C42 Cr1 C46 C41 -31.27(19)
C31 Cr1 C46 C41 75.1(2)
O61A Li1 O51 C52 12.5(6)
O61B Li1 O51 C52 11.1(6)
C11 Li1 O51 C52 136.8(4)
C31 Li1 O51 C52 -104.5(5)
Li2 Li1 O51 C52 -175.4(10)
O61A Li1 O51 C55 164.5(5)
O61B Li1 O51 C55 163.1(4)
C11 Li1 O51 C55 -71.2(5)
C31 Li1 O51 C55 47.5(6)
Li2 Li1 O51 C55 -23.3(13)
C55 O51 C52 C53 -45.2(6)
Li1 O51 C52 C53 112.0(5)
O51 C52 C53 C54 33.3(7)
C52 C53 C54 C55 -9.6(6)
C52 O51 C55 C54 38.9(5)
Li1 O51 C55 C54 -117.8(4)
C53 C54 C55 O51 -16.9(6)
O51 Li1 O61A C62A 111.0(10)
O61B Li1 O61A C62A -73(2)
C11 Li1 O61A C62A -7.0(13)
C31 Li1 O61A C62A -123.9(9)
Li2 Li1 O61A C62A -66.1(10)
O51 Li1 O61A C65A -83.0(10)
O61B Li1 O61A C65A 93(2)
C11 Li1 O61A C65A 159.0(8)
C31 Li1 O61A C65A 42.1(11)
Li2 Li1 O61A C65A 99.9(10)
C65A O61A C62A C63A -29.1(15)
Li1 O61A C62A C63A 139.6(15)
O61A C62A C63A C64A 6.4(18)
C62A C63A C64A C65A 16.4(16)
C62A O61A C65A C64A 39.8(9)
Li1 O61A C65A C64A -127.9(13)
C63A C64A C65A O61A -34.1(11)
O61A Li1 O61B C62B 88(2)
O51 Li1 O61B C62B 92.6(6)
C11 Li1 O61B C62B -32.8(8)
C31 Li1 O61B C62B -139.2(5)
Li2 Li1 O61B C62B -85.1(6)
O61A Li1 O61B C65B -59.7(19)
O51 Li1 O61B C65B -55.0(9)
C11 Li1 O61B C65B 179.5(7)
C31 Li1 O61B C65B 73.2(9)
Li2 Li1 O61B C65B 127.3(8)
C65B O61B C62B C63B -31.6(10)
Li1 O61B C62B C63B 174.5(10)
O61B C62B C63B C64B 14.1(13)
C62B C63B C64B C65B 6.8(12)
C62B O61B C65B C64B 36.1(8)
Li1 O61B C65B C64B -173.7(10)
C63B C64B C65B O61B -25.7(10)
O71B Li2 O71A C72A 71.1(10)
C11 Li2 O71A C72A -159.4(8)
C21 Li2 O71A C72A 84.8(10)
C31 Li2 O71A C72A -37.8(12)
Li3 Li2 O71A C72A 23.4(12)
Li1 Li2 O71A C72A -102.5(10)
Cr2 Li2 O71A C72A 142.7(7)
O71B Li2 O71A C75A -62.3(13)
C11 Li2 O71A C75A 67.1(10)
C21 Li2 O71A C75A -48.7(10)
C31 Li2 O71A C75A -171.2(8)
Li3 Li2 O71A C75A -110.1(8)
Li1 Li2 O71A C75A 124.0(9)
Cr2 Li2 O71A C75A 9.3(11)
C75A O71A C72A C73A -25.4(12)
Li2 O71A C72A C73A -165.6(9)
O71A C72A C73A C74A 1.6(13)
C72A C73A C74A C75A 20.4(11)
C72A O71A C75A C74A 38.7(10)
Li2 O71A C75A C74A 174.7(11)
C73A C74A C75A O71A -35.8(10)
O71A Li2 O71B C75B 82.0(13)
C11 Li2 O71B C75B 26.5(11)
C21 Li2 O71B C75B -85.4(9)
C31 Li2 O71B C75B 156.8(7)
Li3 Li2 O71B C75B -143.2(8)
Li1 Li2 O71B C75B 88.7(9)
Cr2 Li2 O71B C75B -32.5(10)
Li2 O71B C75B C74B 147.1(8)
C73B C74B C75B O71B 39.5(7)
O91B Li4 O81A C85A -127.6(8)
O101 Li4 O81A C85A 136.7(7)
O91A Li4 O81A C85A -119.1(7)
O81B Li4 O81A C85A 78.9(10)
C41 Li4 O81A C85A 7.2(10)
Li3 Li4 O81A C85A -16.9(8)
O91B Li4 O81A C82A 45.2(7)
O101 Li4 O81A C82A -50.5(7)
O91A Li4 O81A C82A 53.7(7)
O81B Li4 O81A C82A -108.3(11)
C41 Li4 O81A C82A 180.0(6)
Li3 Li4 O81A C82A 155.9(5)
C85A O81A C82A C83A -24.8(8)
Li4 O81A C82A C83A 161.3(7)
O81A C82A C83A C84A 36.0(7)
C82A C83A C84A C85A -33.2(8)
C82A O81A C85A C84A 2.7(9)
Li4 O81A C85A C84A 176.3(8)
C83A C84A C85A O81A 20.2(9)
O91B Li4 O81B C82B 46.3(8)
O81A Li4 O81B C82B 73.1(9)
O101 Li4 O81B C82B -52.0(7)
O91A Li4 O81B C82B 53.3(7)
C41 Li4 O81B C82B -166.5(5)
Li3 Li4 O81B C82B 158.6(6)
O91B Li4 O81B C85B -105.9(8)
O81A Li4 O81B C85B -79.2(10)
O101 Li4 O81B C85B 155.8(7)
O91A Li4 O81B C85B -99.0(8)
C41 Li4 O81B C85B 41.3(9)
Li3 Li4 O81B C85B 6.3(8)
C85B O81B C82B C83B 30.4(9)
Li4 O81B C82B C83B -126.9(8)
O81B C82B C83B C84B -6.6(11)
C82B C83B C84B C85B -17.3(11)
C82B O81B C85B C84B -41.7(7)
Li4 O81B C85B C84B 113.8(9)
C83B C84B C85B O81B 35.7(9)
O91B Li4 O91A C92A -70.6(14)
O81A Li4 O91A C92A -98.9(9)
O101 Li4 O91A C92A 9.9(10)
O81B Li4 O91A C92A -93.2(9)
C41 Li4 O91A C92A 120.3(9)
Li3 Li4 O91A C92A 165.1(8)
O91B Li4 O91A C95A 92.0(15)
O81A Li4 O91A C95A 63.7(7)
O101 Li4 O91A C95A 172.5(6)
O81B Li4 O91A C95A 69.4(7)
C41 Li4 O91A C95A -77.1(7)
Li3 Li4 O91A C95A -32.4(7)
C95A O91A C92A C93A 4.4(12)
Li4 O91A C92A C93A 168.1(10)
O91A C92A C93A C94A 18.9(11)
C92A C93A C94A C95A -32.6(8)
C92A O91A C95A C94A -26.2(10)
Li4 O91A C95A C94A 168.0(8)
C93A C94A C95A O91A 36.5(7)
O81A Li4 O91B C92B -129.2(13)
O101 Li4 O91B C92B -23.5(14)
O91A Li4 O91B C92B 78.7(18)
O81B Li4 O91B C92B -121.7(13)
C41 Li4 O91B C92B 91.4(13)
Li3 Li4 O91B C92B 138.7(12)
O81A Li4 O91B C95B 61.2(8)
O101 Li4 O91B C95B 166.9(7)
O91A Li4 O91B C95B -90.9(16)
O81B Li4 O91B C95B 68.7(8)
C41 Li4 O91B C95B -78.2(9)
Li3 Li4 O91B C95B -30.9(9)
C95B O91B C92B C93B 34.6(12)
Li4 O91B C92B C93B -135.9(17)
O91B C92B C93B C94B -11.9(15)
C92B C93B C94B C95B -13.1(14)
C92B O91B C95B C94B -43.2(8)
Li4 O91B C95B C94B 129.2(11)
C93B C94B C95B O91B 34.0(11)
O91B Li4 O101 C105 -112.3(7)
O81A Li4 O101 C105 -25.4(6)
O91A Li4 O101 C105 -130.2(5)
O81B Li4 O101 C105 -11.1(5)
C41 Li4 O101 C105 117.9(4)
Li3 Li4 O101 C105 99.5(7)
O91B Li4 O101 C102 91.1(6)
O81A Li4 O101 C102 177.9(4)
O91A Li4 O101 C102 73.1(5)
O81B Li4 O101 C102 -167.8(3)
C41 Li4 O101 C102 -38.8(5)
Li3 Li4 O101 C102 -57.2(8)
C105 O101 C102 C103 -24.0(4)
Li4 O101 C102 C103 137.0(4)
O101 C102 C103 C104 35.4(4)
C102 C103 C104 C105 -32.9(4)
C102 O101 C105 C104 2.0(5)
Li4 O101 C105 C104 -156.0(4)
C103 C104 C105 O101 20.4(4)
C115 O111 C112 C113 -8.8(5)
O111 C112 C113 C114 27.7(5)
C112 C113 C114 C115 -34.5(4)
C112 O111 C115 C114 -13.7(5)
C113 C114 C115 O111 30.6(5)
